data_7125887
loop_
_publ_author_name
'Pei, Wen-Yuan'
'Yang, Jin'
'Wu, Hui'
'Zhou, Wei'
'Yang, Ying-Wei'
'Ma, Jian-Fang'

_publ_section_title
;
 A calix[4]resorcinarene-based giant coordination cage: controlled
 assembly and iodine uptake.
;
_journal_issue 16
_journal_name_full 'Chemical communications (Cambridge, England)'
_journal_page_first 2491
_journal_page_last 2494
_journal_paper_doi 10.1039/d0cc00157k
_journal_volume 56
_journal_year 2020
_chemical_formula_moiety 'C720 H624 N96 O144 Zn24,54C3 H7 N 0,40C H4 0, 30H2O'
_chemical_formula_sum 'C922 H1222 N150 O268 Zn24'
_chemical_formula_weight 20263.30
_space_group_crystal_system trigonal
_space_group_IT_number 148
_space_group_name_Hall '-R 3'
_space_group_name_H-M_alt 'R -3 :H'
_atom_sites_solution_hydrogens geom
_audit_creation_method SHELXL-2018/3
_audit_update_record
;
2020-01-20 deposited with the CCDC.	2020-01-21 downloaded from the CCDC.
;
_cell_angle_alpha 90
_cell_angle_beta 90
_cell_angle_gamma 120
_cell_formula_units_Z 3
_cell_length_a 51.4950(14)
_cell_length_b 51.4950(14)
_cell_length_c 48.469(3)
_cell_measurement_reflns_used 9826
_cell_measurement_temperature 293(2)
_cell_measurement_theta_max 25.011
_cell_measurement_theta_min 2.323
_cell_volume 111308(8)
_computing_cell_refinement 'Bruker XSCANS'
_computing_data_collection 'Bruker XSCANS'
_computing_data_reduction 'Bruker SHELXTL'
_computing_molecular_graphics 'Bruker SHELXTL'
_computing_publication_material 'Bruker SHELXTL'
_computing_structure_refinement 'SHELXL-2018/3 (Sheldrick, 2018)'
_computing_structure_solution 'Bruker SHELXTL'
_diffrn_ambient_temperature 293(2)
_diffrn_measured_fraction_theta_full 0.993
_diffrn_measured_fraction_theta_max 0.993
_diffrn_measurement_device_type 'Bruker P4'
_diffrn_measurement_method '\w scans'
_diffrn_radiation_type MoK\a
_diffrn_radiation_wavelength 0.71073
_diffrn_reflns_av_R_equivalents 0.0967
_diffrn_reflns_av_unetI/netI 0.1020
_diffrn_reflns_Laue_measured_fraction_full 0.993
_diffrn_reflns_Laue_measured_fraction_max 0.993
_diffrn_reflns_limit_h_max 58
_diffrn_reflns_limit_h_min -61
_diffrn_reflns_limit_k_max 61
_diffrn_reflns_limit_k_min -57
_diffrn_reflns_limit_l_max 57
_diffrn_reflns_limit_l_min -55
_diffrn_reflns_number 238072
_diffrn_reflns_point_group_measured_fraction_full 0.993
_diffrn_reflns_point_group_measured_fraction_max 0.993
_diffrn_reflns_theta_full 25.109
_diffrn_reflns_theta_max 25.109
_diffrn_reflns_theta_min 2.291
_diffrn_source 'fine-focus sealed tube'
_exptl_absorpt_coefficient_mu 0.441
_exptl_absorpt_correction_T_max 0.7452
_exptl_absorpt_correction_T_min 0.5815
_exptl_absorpt_correction_type multi-scan
_exptl_absorpt_process_details 'SADABS 2014/5'
_exptl_crystal_colour yellow
_exptl_crystal_density_diffrn 0.907
_exptl_crystal_description block
_exptl_crystal_F_000 32004
_exptl_crystal_size_max 0.330
_exptl_crystal_size_mid 0.300
_exptl_crystal_size_min 0.200
_refine_diff_density_max 0.829
_refine_diff_density_min -0.472
_refine_diff_density_rms 0.077
_refine_ls_extinction_method none
_refine_ls_goodness_of_fit_ref 1.077
_refine_ls_hydrogen_treatment constr
_refine_ls_matrix_type full
_refine_ls_number_parameters 1504
_refine_ls_number_reflns 43875
_refine_ls_number_restraints 257
_refine_ls_restrained_S_all 1.083
_refine_ls_R_factor_all 0.2286
_refine_ls_R_factor_gt 0.1049
_refine_ls_shift/su_max 0.006
_refine_ls_shift/su_mean 0.000
_refine_ls_structure_factor_coef Fsqd
_refine_ls_weighting_details 'w=1/[\s^2^(Fo^2^)+(0.2000P)^2^] where P=(Fo^2^+2Fc^2^)/3'
_refine_ls_weighting_scheme calc
_refine_ls_wR_factor_gt 0.3039
_refine_ls_wR_factor_ref 0.3981
_reflns_Friedel_coverage 0.000
_reflns_number_gt 14682
_reflns_number_total 43875
_reflns_threshold_expression 'I > 2\s(I)'
_cod_data_source_file d0cc00157k2.cif
_cod_data_source_block cage-1
_cod_depositor_comments 'Adding full bibliography for 7125887.cif.'
_cod_original_cell_volume 111308(9)
_cod_database_code 7125887
_shelx_shelxl_version_number 2018/3
_shelx_space_group_comment
;
The symmetry employed for this shelxl refinement is uniquely defined
by the following loop, which should always be used as a source of
symmetry information in preference to the above space-group names.
They are only intended as comments.
;
_shelx_estimated_absorpt_t_min 0.874
_shelx_estimated_absorpt_t_max 0.921

loop_
_space_group_symop_operation_xyz
'x, y, z'
'-y, x-y, z'
'-x+y, -x, z'
'x+2/3, y+1/3, z+1/3'
'-y+2/3, x-y+1/3, z+1/3'
'-x+y+2/3, -x+1/3, z+1/3'
'x+1/3, y+2/3, z+2/3'
'-y+1/3, x-y+2/3, z+2/3'
'-x+y+1/3, -x+2/3, z+2/3'
'-x, -y, -z'
'y, -x+y, -z'
'x-y, x, -z'
'-x+2/3, -y+1/3, -z+1/3'
'y+2/3, -x+y+1/3, -z+1/3'
'x-y+2/3, x+1/3, -z+1/3'
'-x+1/3, -y+2/3, -z+2/3'
'y+1/3, -x+y+2/3, -z+2/3'
'x-y+1/3, x+2/3, -z+2/3'

loop_
_atom_site_label
_atom_site_type_symbol
_atom_site_fract_x
_atom_site_fract_y
_atom_site_fract_z
_atom_site_U_iso_or_equiv
_atom_site_adp_type
_atom_site_occupancy
_atom_site_site_symmetry_order
_atom_site_calc_flag
_atom_site_refinement_flags_posn
_atom_site_refinement_flags_adp
_atom_site_refinement_flags_occupancy
_atom_site_disorder_assembly
_atom_site_disorder_group
C1 C 0.65573(14) -0.07135(19) 0.63557(13) 0.1053(18) Uani 1 1 d . . . . .
C2 C 0.65954(14) -0.04319(17) 0.64501(14) 0.1017(17) Uani 1 1 d . . . . .
C3 C 0.64813(13) -0.04135(15) 0.67033(14) 0.0981(17) Uani 1 1 d . . . . .
C4 C 0.63330(13) -0.06708(16) 0.68683(14) 0.1022(17) Uani 1 1 d . . . . .
H4 H 0.625876 -0.065904 0.703990 0.123 Uiso 1 1 calc R U . . .
C5 C 0.62960(14) -0.09439(15) 0.67772(15) 0.1069(18) Uani 1 1 d . . . . .
C6 C 0.64141(15) -0.09522(17) 0.65216(17) 0.112(2) Uani 1 1 d . . . . .
C7 C 0.73812(15) 0.03791(13) 0.69030(14) 0.0936(16) Uani 1 1 d . . . . .
C8 C 0.74034(15) 0.03490(13) 0.71834(15) 0.0986(17) Uani 1 1 d . . . . .
C9 C 0.71551(15) 0.01785(14) 0.73504(12) 0.0926(16) Uani 1 1 d . . . . .
C10 C 0.68778(15) 0.00372(13) 0.72244(15) 0.0976(17) Uani 1 1 d . . . . .
H10 H 0.670918 -0.007745 0.733259 0.117 Uiso 1 1 calc R U . . .
C11 C 0.68389(14) 0.00580(13) 0.69459(15) 0.0956(16) Uani 1 1 d . . . . .
C12 C 0.70953(15) 0.02237(14) 0.67864(14) 0.0969(17) Uani 1 1 d . . . . .
C13 C 0.76058(17) -0.0305(2) 0.76639(13) 0.1085(19) Uani 1 1 d . . . . .
C14 C 0.7382(2) -0.0578(2) 0.77177(13) 0.117(2) Uani 1 1 d . . . . .
C15 C 0.7077(2) -0.06461(19) 0.77507(13) 0.125(2) Uani 1 1 d . . . . .
C16 C 0.70303(17) -0.0401(2) 0.77297(12) 0.114(2) Uani 1 1 d . . . . .
H16 H 0.683534 -0.043606 0.774564 0.137 Uiso 1 1 calc R U . . .
C17 C 0.72560(17) -0.01133(17) 0.76871(12) 0.1033(18) Uani 1 1 d . . . . .
C18 C 0.75464(19) -0.0068(2) 0.76487(12) 0.113(2) Uani 1 1 d . . . . .
C19 C 0.6772(2) -0.13806(17) 0.7126(2) 0.128(2) Uani 1 1 d . . . . .
C20 C 0.6540(2) -0.13766(17) 0.6997(2) 0.122(2) Uani 1 1 d . . . . .
C21 C 0.63881(17) -0.12424(15) 0.7116(2) 0.122(2) Uani 1 1 d . . . . .
C22 C 0.6491(2) -0.11124(16) 0.7378(2) 0.123(2) Uani 1 1 d . . . . .
H22 H 0.639840 -0.101694 0.746064 0.147 Uiso 1 1 calc R U . . .
C23 C 0.6718(2) -0.11174(17) 0.75191(19) 0.124(2) Uani 1 1 d . . . . .
C24 C 0.6860(2) -0.12476(17) 0.7387(2) 0.124(2) Uani 1 1 d . . . . .
C25 C 0.70329(18) 0.00127(18) 0.63311(14) 0.120(2) Uani 1 1 d . . . . .
H25A H 0.713462 0.009120 0.615665 0.144 Uiso 1 1 calc R U . . .
H25B H 0.712270 -0.009256 0.641921 0.144 Uiso 1 1 calc R U . . .
C26 C 0.78387(14) 0.03383(16) 0.73497(15) 0.1154(19) Uani 1 1 d . . . . .
H26A H 0.776646 0.017631 0.721651 0.139 Uiso 1 1 calc R U . . .
H26B H 0.805244 0.046687 0.732076 0.139 Uiso 1 1 calc R U . . .
C27 C 0.7368(2) -0.1008(2) 0.7525(2) 0.156(3) Uani 1 1 d . . . . .
H27A H 0.751835 -0.106915 0.751622 0.187 Uiso 1 1 calc R U . . .
H27B H 0.738734 -0.089565 0.735879 0.187 Uiso 1 1 calc R U . . .
C28 C 0.65594(19) -0.1327(2) 0.6513(2) 0.144(3) Uani 1 1 d . . . . .
H28A H 0.659242 -0.143566 0.636578 0.173 Uiso 1 1 calc R U . . .
H28B H 0.675152 -0.115382 0.655762 0.173 Uiso 1 1 calc R U . . .
C29 C 0.65313(14) -0.01103(14) 0.68045(13) 0.1036(18) Uani 1 1 d . . . . .
H29 H 0.654461 0.000536 0.663917 0.124 Uiso 1 1 calc R U . . .
C30 C 0.71928(14) 0.01430(15) 0.76555(13) 0.1076(18) Uani 1 1 d . . . . .
H30 H 0.737702 0.032459 0.771127 0.129 Uiso 1 1 calc R U . . .
C31 C 0.68195(19) -0.09638(19) 0.77951(18) 0.141(3) Uani 1 1 d . . . . .
H31 H 0.690377 -0.107006 0.789512 0.169 Uiso 1 1 calc R U . . .
C32 C 0.61435(16) -0.12273(17) 0.69567(16) 0.129(2) Uani 1 1 d . . . . .
H32 H 0.604661 -0.140227 0.683482 0.155 Uiso 1 1 calc R U . . .
C33 C 0.66863(15) -0.07323(17) 0.60811(13) 0.124(2) Uani 1 1 d . . . . .
H33A H 0.684250 -0.053384 0.602604 0.148 Uiso 1 1 calc R U . . .
H33B H 0.677557 -0.085865 0.609925 0.148 Uiso 1 1 calc R U . . .
C34 C 0.76477(12) 0.05608(13) 0.67264(12) 0.0964(16) Uani 1 1 d . . . . .
H34A H 0.782515 0.058684 0.682093 0.116 Uiso 1 1 calc R U . . .
H34B H 0.762690 0.045225 0.655668 0.116 Uiso 1 1 calc R U . . .
C35 C 0.79156(17) -0.02457(17) 0.76181(14) 0.129(2) Uani 1 1 d . . . . .
H35A H 0.790797 -0.042531 0.754665 0.155 Uiso 1 1 calc R U . . .
H35B H 0.801360 -0.008841 0.748139 0.155 Uiso 1 1 calc R U . . .
C36 C 0.69440(17) -0.15153(15) 0.69942(16) 0.132(2) Uani 1 1 d . . . . .
H36A H 0.691066 -0.153024 0.679646 0.158 Uiso 1 1 calc R U . . .
H36B H 0.715689 -0.138558 0.702690 0.158 Uiso 1 1 calc R U . . .
C37 C 0.6164(2) -0.0953(2) 0.58832(17) 0.1797(19) Uani 1 1 d . U . . .
H37 H 0.605875 -0.094307 0.603466 0.216 Uiso 1 1 calc R U . . .
C38 C 0.6041(2) -0.1074(2) 0.56306(16) 0.182(2) Uani 1 1 d . U . . .
H38 H 0.583928 -0.116771 0.558123 0.219 Uiso 1 1 calc R U . . .
C39 C 0.62768(19) -0.10263(17) 0.54683(17) 0.138(2) Uani 1 1 d . U . . .
C40 C 0.63165(19) -0.10846(16) 0.51848(16) 0.131(2) Uani 1 1 d . U . . .
C41 C 0.6039(3) -0.1245(2) 0.5017(2) 0.196(4) Uani 1 1 d . U . . .
H41 H 0.584648 -0.131330 0.508341 0.236 Uiso 1 1 calc R U . . .
C42 C 0.6110(3) -0.1281(3) 0.4741(3) 0.209(4) Uani 1 1 d . U . . .
H42 H 0.595486 -0.137278 0.461344 0.250 Uiso 1 1 calc R U . . .
C43 C 0.6367(3) -0.1196(2) 0.4666(2) 0.200(3) Uani 1 1 d . U . . .
H43 H 0.639470 -0.123571 0.448457 0.241 Uiso 1 1 calc R U . . .
C44 C 0.6619(3) -0.1046(2) 0.4830(2) 0.201(3) Uani 1 1 d . U . . .
H44 H 0.681161 -0.097978 0.476227 0.241 Uiso 1 1 calc R U . . .
C45 C 0.75224(16) 0.09746(15) 0.67411(14) 0.124(2) Uani 1 1 d . . . . .
H45 H 0.735026 0.088506 0.684932 0.149 Uiso 1 1 calc R U . . .
C46 C 0.76571(17) 0.12550(17) 0.66333(14) 0.123(2) Uani 1 1 d . U . . .
H46 H 0.759125 0.139285 0.664839 0.148 Uiso 1 1 calc R U . . .
C47 C 0.79151(15) 0.12978(15) 0.64944(12) 0.1033(18) Uani 1 1 d . . . . .
C48 C 0.81558(19) 0.15411(15) 0.63478(14) 0.110(2) Uani 1 1 d . . . . .
C49 C 0.81742(17) 0.18243(17) 0.63167(14) 0.133(2) Uani 1 1 d . U . . .
H49 H 0.802815 0.186073 0.638925 0.160 Uiso 1 1 calc R U . . .
C50 C 0.84159(19) 0.20413(19) 0.61756(16) 0.148(3) Uani 1 1 d . U . . .
H50 H 0.843622 0.222940 0.614854 0.178 Uiso 1 1 calc R U . . .
C51 C 0.8622(2) 0.1981(2) 0.60772(18) 0.156(3) Uani 1 1 d . U . . .
H51 H 0.878713 0.213213 0.598509 0.188 Uiso 1 1 calc R U . . .
C52 C 0.85998(19) 0.1706(2) 0.61064(17) 0.147(3) Uani 1 1 d . . . . .
H52 H 0.874665 0.167006 0.603463 0.176 Uiso 1 1 calc R U . . .
C53 C 0.8051(6) -0.0039(4) 0.8128(4) 0.146(2) Uani 0.517(9) 1 d . U P A 1
H53 H 0.787919 -0.003238 0.817458 0.175 Uiso 0.517(9) 1 calc R U P A 1
C54 C 0.8297(6) 0.0061(6) 0.8297(6) 0.191(6) Uani 0.517(9) 1 d . U P A 1
H54 H 0.833313 0.015217 0.846969 0.230 Uiso 0.517(9) 1 calc R U P A 1
C53' C 0.7953(5) -0.0218(7) 0.8135(3) 0.211(12) Uani 0.483(9) 1 d D . P A 2
H53' H 0.775428 -0.029053 0.818589 0.253 Uiso 0.483(9) 1 calc R U P A 2
C54' C 0.8220(4) -0.0132(8) 0.8302(4) 0.293(19) Uani 0.483(9) 1 d D U P A 2
H54' H 0.822016 -0.015424 0.849217 0.351 Uiso 0.483(9) 1 calc R U P A 2
C55 C 0.8477(3) -0.0012(3) 0.8135(3) 0.190(4) Uani 1 1 d D U . . .
N9 N 0.89056(15) -0.00102(18) 0.79683(14) 0.226(2) Uani 1 1 d G U . . .
C56 C 0.87680(14) 0.0043(2) 0.8191(2) 0.251(5) Uani 1 1 d G U . . .
C57 C 0.8917(2) 0.0137(2) 0.84417(16) 0.286(5) Uani 1 1 d G U . . .
H57 H 0.882494 0.017244 0.859043 0.344 Uiso 1 1 calc R U . . .
C58 C 0.9203(2) 0.0177(2) 0.84705(13) 0.286(5) Uani 1 1 d G U . . .
H58 H 0.930306 0.023981 0.863852 0.343 Uiso 1 1 calc R U . . .
C59 C 0.93410(14) 0.0124(2) 0.82482(18) 0.233(3) Uani 1 1 d G U . . .
H59 H 0.953261 0.015085 0.826751 0.280 Uiso 1 1 calc R U . . .
C60 C 0.91920(16) 0.00302(19) 0.79971(14) 0.230(2) Uani 1 1 d G U . . .
H60 H 0.928405 -0.000549 0.784842 0.276 Uiso 1 1 calc R U . . .
C61 C 0.6719(7) -0.1921(5) 0.7378(6) 0.189(9) Uani 0.517(9) 1 d . . P A 1
H61 H 0.666299 -0.182714 0.750963 0.226 Uiso 0.517(9) 1 calc R U P A 1
C62 C 0.6698(4) -0.2218(6) 0.7394(3) 0.154(9) Uani 0.517(9) 1 d D U P A 1
H62 H 0.659980 -0.236991 0.752342 0.185 Uiso 0.517(9) 1 calc R U P A 1
C61' C 0.6608(4) -0.1998(5) 0.7265(4) 0.118(7) Uani 0.483(9) 1 d . U P A 2
H61' H 0.647537 -0.194787 0.734724 0.141 Uiso 0.483(9) 1 calc R U P A 2
C62' C 0.6594(4) -0.2273(4) 0.7282(5) 0.155(8) Uani 0.483(9) 1 d D . P A 2
H62' H 0.644259 -0.245276 0.735341 0.186 Uiso 0.483(9) 1 calc R U P A 2
C63 C 0.6868(2) -0.2209(2) 0.71622(19) 0.153(3) Uani 1 1 d D U . . .
C64 C 0.69774(19) -0.2424(2) 0.70886(18) 0.137(3) Uani 1 1 d . U . . .
C65 C 0.6883(3) -0.27007(19) 0.7248(2) 0.200(5) Uani 1 1 d . . . . .
H65 H 0.674604 -0.276272 0.739277 0.241 Uiso 1 1 calc R U . . .
C66 C 0.7020(3) -0.2857(2) 0.7161(3) 0.186(5) Uani 1 1 d . . . . .
H66 H 0.697379 -0.303491 0.725040 0.223 Uiso 1 1 calc R U . . .
C67 C 0.7224(3) -0.2759(3) 0.6945(3) 0.186(4) Uani 1 1 d . . . . .
H67 H 0.731271 -0.287002 0.689193 0.223 Uiso 1 1 calc R U . . .
C68 C 0.7294(2) -0.2496(2) 0.6810(2) 0.160(3) Uani 1 1 d . . . . .
H68 H 0.743131 -0.242946 0.666577 0.191 Uiso 1 1 calc R U . . .
C69 C 0.62767(14) -0.01258(15) 0.69796(14) 0.119(2) Uani 1 1 d . . . . .
H69A H 0.624688 -0.025038 0.713999 0.142 Uiso 1 1 calc R U . . .
H69B H 0.633353 0.007393 0.704421 0.142 Uiso 1 1 calc R U . . .
C70 C 0.59870(15) -0.02511(17) 0.68225(16) 0.132(2) Uani 1 1 d . . . . .
H70A H 0.591464 -0.045995 0.677818 0.158 Uiso 1 1 calc R U . . .
H70B H 0.601998 -0.014184 0.665102 0.158 Uiso 1 1 calc R U . . .
C71 C 0.57481(17) -0.02243(19) 0.6999(2) 0.163(3) Uani 1 1 d . . . . .
H71A H 0.570310 -0.034711 0.716376 0.195 Uiso 1 1 calc R U . . .
H71B H 0.582756 -0.001781 0.705693 0.195 Uiso 1 1 calc R U . . .
C72 C 0.5462(2) -0.0327(2) 0.6832(3) 0.240(6) Uani 1 1 d . . . . .
H72A H 0.538608 -0.053159 0.677170 0.288 Uiso 1 1 calc R U . . .
H72B H 0.550767 -0.020155 0.666964 0.288 Uiso 1 1 calc R U . . .
C73 C 0.5217(2) -0.0309(3) 0.7002(3) 0.284(8) Uani 1 1 d . . . . .
H73A H 0.504080 -0.037484 0.689105 0.425 Uiso 1 1 calc R U . . .
H73B H 0.516822 -0.043553 0.716198 0.425 Uiso 1 1 calc R U . . .
H73C H 0.528973 -0.010573 0.705998 0.425 Uiso 1 1 calc R U . . .
C74 C 0.69477(15) 0.01283(16) 0.78355(13) 0.123(2) Uani 1 1 d . . . . .
H74A H 0.676296 -0.005690 0.779766 0.148 Uiso 1 1 calc R U . . .
H74B H 0.691597 0.029351 0.778892 0.148 Uiso 1 1 calc R U . . .
C75 C 0.70190(18) 0.0143(2) 0.81437(17) 0.164(3) Uani 1 1 d . . . . .
H75A H 0.705727 -0.001877 0.818809 0.197 Uiso 1 1 calc R U . . .
H75B H 0.720116 0.033047 0.818139 0.197 Uiso 1 1 calc R U . . .
C76 C 0.67711(18) 0.0119(2) 0.83318(17) 0.158(3) Uani 1 1 d . . . . .
H76A H 0.658551 -0.006259 0.828797 0.189 Uiso 1 1 calc R U . . .
H76B H 0.674133 0.028816 0.829726 0.189 Uiso 1 1 calc R U . . .
C77 C 0.6845(2) 0.0115(3) 0.8643(2) 0.224(5) Uani 1 1 d . . . . .
H77A H 0.688075 -0.005052 0.867302 0.269 Uiso 1 1 calc R U . . .
H77B H 0.703065 0.029841 0.868367 0.269 Uiso 1 1 calc R U . . .
C78 C 0.6633(4) 0.0090(3) 0.8832(2) 0.297(8) Uani 1 1 d . . . . .
H78A H 0.670264 0.008966 0.901525 0.445 Uiso 1 1 calc R U . . .
H78B H 0.659892 0.025592 0.881080 0.445 Uiso 1 1 calc R U . . .
H78C H 0.644848 -0.009426 0.880012 0.445 Uiso 1 1 calc R U . . .
C79 C 0.6572(2) -0.0978(2) 0.79773(19) 0.158(3) Uani 1 1 d D . . . .
C80 C 0.6660(4) -0.0886(4) 0.8246(4) 0.156(6) Uani 0.517(9) 1 d D . P A 1
H80A H 0.680239 -0.067286 0.824239 0.187 Uiso 0.517(9) 1 calc R U P A 1
H80B H 0.676761 -0.098460 0.831078 0.187 Uiso 0.517(9) 1 calc R U P A 1
C81 C 0.6419(8) -0.0940(10) 0.8466(7) 0.351(18) Uiso 0.517(9) 1 d D . P A 1
C82 C 0.6172(14) -0.0859(16) 0.8462(12) 0.56(4) Uiso 0.517(9) 1 d D . P A 1
C83 C 0.6098(11) -0.0867(11) 0.8772(11) 0.41(2) Uiso 0.517(9) 1 d D . P A 1
C80' C 0.6426(8) -0.1302(4) 0.8089(7) 0.314(16) Uiso 0.483(9) 1 d D . P A 2
C81' C 0.6502(18) -0.1314(12) 0.8399(8) 0.62(5) Uiso 0.483(9) 1 d D . P A 2
C82' C 0.6513(18) -0.1225(18) 0.8706(12) 0.56(4) Uiso 0.483(9) 1 d D . P A 2
C83' C 0.6216(15) -0.1257(16) 0.8819(15) 0.52(4) Uiso 0.483(9) 1 d D . P A 2
C84 C 0.58979(17) -0.12333(19) 0.7155(2) 0.164(3) Uani 1 1 d . . . . .
C85 C 0.5746(7) -0.1545(7) 0.7283(7) 0.270(12) Uiso 0.517(9) 1 d D . P A 1
C86 C 0.5509(17) -0.175(2) 0.7505(12) 0.74(7) Uiso 0.517(9) 1 d D . P A 1
C87 C 0.5179(13) -0.1963(15) 0.7810(14) 0.52(3) Uiso 0.517(9) 1 d D . P A 1
C88 C 0.5524(13) -0.1816(13) 0.7856(11) 0.44(3) Uiso 0.517(9) 1 d D . P A 1
C85' C 0.5628(3) -0.1267(3) 0.6953(3) 0.139(6) Uani 0.483(9) 1 d D . P A 2
H85C H 0.570410 -0.110236 0.682265 0.167 Uiso 0.483(9) 1 calc R U P A 2
H85D H 0.554306 -0.145394 0.685143 0.167 Uiso 0.483(9) 1 calc R U P A 2
C86' C 0.5386(5) -0.1262(7) 0.7146(6) 0.280(13) Uiso 0.483(9) 1 d D . P A 2
C87' C 0.5139(8) -0.1248(8) 0.6949(8) 0.330(18) Uiso 0.483(9) 1 d D . P A 2
C88' C 0.5010(8) -0.1593(8) 0.6893(8) 0.36(2) Uiso 0.483(9) 1 d D . P A 2
C89 C 0.7831(3) 0.0425(3) 0.51405(14) 0.208(6) Uani 1 1 d D . . . .
C90 C 0.79802(18) 0.06337(19) 0.5388(2) 0.149(3) Uani 1 1 d . . . . .
H90 H 0.812479 0.083527 0.537248 0.179 Uiso 1 1 calc R U . . .
C91 C 0.78738(18) 0.04858(19) 0.56394(17) 0.124(2) Uani 1 1 d . . . . .
C92 C 0.76534(19) 0.0180(2) 0.56263(16) 0.124(2) Uani 1 1 d . . . . .
H92 H 0.758167 0.007763 0.579208 0.149 Uiso 1 1 calc R U . . .
C93 C 0.7539(2) 0.0025(3) 0.53916(18) 0.142(3) Uani 1 1 d . . . . .
C94 C 0.7628(3) 0.0155(2) 0.5169(4) 0.215(7) Uani 1 1 d . . . . .
H94 H 0.753944 0.004566 0.500948 0.258 Uiso 1 1 calc R U . . .
C95 C 0.79695(19) 0.0630(2) 0.59102(19) 0.139(2) Uani 1 1 d . . . . .
C96 C 0.7311(3) -0.0287(3) 0.5371(3) 0.183(2) Uani 1 1 d . U . . .
C97 C 0.84260(17) 0.12936(18) 0.40975(16) 0.127(2) Uani 1 1 d . . . . .
H97 H 0.850239 0.141257 0.394096 0.152 Uiso 1 1 calc R U . . .
C98 C 0.85382(18) 0.14245(18) 0.43574(19) 0.135(2) Uani 1 1 d . . . . .
C99 C 0.8434(2) 0.1258(2) 0.45918(18) 0.161(3) Uani 1 1 d . . . . .
H99 H 0.851890 0.133878 0.476218 0.193 Uiso 1 1 calc R U . . .
C100 C 0.8213(3) 0.0985(3) 0.4573(2) 0.177(4) Uani 1 1 d D U . . .
C101 C 0.80961(18) 0.08388(17) 0.4318(3) 0.164(4) Uani 1 1 d . . . . .
H101 H 0.794573 0.063852 0.431390 0.197 Uiso 1 1 calc R U . . .
C102 C 0.82123(17) 0.10030(17) 0.40653(19) 0.131(2) Uani 1 1 d . . . . .
C103 C 0.8780(2) 0.1739(2) 0.43844(19) 0.157(3) Uani 1 1 d . . . . .
C104 C 0.8126(2) 0.0887(2) 0.3774(2) 0.143(3) Uani 1 1 d . . . . .
C105 C 0.93542(17) 0.10506(18) 0.69371(17) 0.125(2) Uani 1 1 d . . . . .
C106 C 0.92205(17) 0.07955(18) 0.70864(16) 0.125(2) Uani 1 1 d . . . . .
H106 H 0.933473 0.074046 0.719389 0.150 Uiso 1 1 calc R U . . .
C107 C 0.89089(17) 0.06148(17) 0.70779(17) 0.120(2) Uani 1 1 d . . . . .
C108 C 0.87411(16) 0.06987(18) 0.69153(17) 0.121(2) Uani 1 1 d . . . . .
H108 H 0.853375 0.057657 0.690937 0.145 Uiso 1 1 calc R U . . .
C109 C 0.88743(17) 0.09571(19) 0.67639(17) 0.124(2) Uani 1 1 d . . . . .
C110 C 0.91890(19) 0.11400(17) 0.67711(16) 0.136(2) Uani 1 1 d . . . . .
H110 H 0.928507 0.131578 0.666830 0.163 Uiso 1 1 calc R U . . .
C111 C 0.8764(2) 0.03418(19) 0.7255(2) 0.134(3) Uani 1 1 d . . . . .
C112 C 0.8688(3) 0.1031(3) 0.6575(2) 0.174(2) Uani 1 1 d . U . . .
C113 C 1.07311(17) 0.1761(2) 0.71484(19) 0.147(3) Uani 1 1 d . . . . .
H113 H 1.093571 0.189116 0.717107 0.176 Uiso 1 1 calc R U . . .
C114 C 1.0610(2) 0.1475(2) 0.72400(19) 0.146(3) Uani 1 1 d . . . . .
C115 C 1.03020(19) 0.12766(17) 0.72019(19) 0.155(3) Uani 1 1 d . . . . .
H115 H 1.021615 0.107667 0.725431 0.187 Uiso 1 1 calc R U . . .
C116 C 1.01303(16) 0.13830(19) 0.70860(18) 0.136(2) Uani 1 1 d . . . . .
C117 C 1.02598(18) 0.16760(19) 0.69918(18) 0.141(3) Uani 1 1 d . . . . .
H117 H 1.014258 0.174397 0.690761 0.169 Uiso 1 1 calc R U . . .
C118 C 1.0563(2) 0.18652(18) 0.70241(19) 0.138(3) Uani 1 1 d . . . . .
C119 C 1.0799(2) 0.1359(3) 0.7381(2) 0.169(4) Uani 1 1 d . . . . .
C120 C 1.0723(3) 0.2192(2) 0.6941(2) 0.153(3) Uani 1 1 d . . . . .
N1 N 0.64611(16) -0.0852(2) 0.58774(15) 0.175(2) Uani 1 1 d . U . . .
N2 N 0.65354(12) -0.08950(11) 0.56231(12) 0.1170(16) Uani 1 1 d . . . . .
N3 N 0.65658(16) -0.10006(14) 0.51094(13) 0.143(2) Uani 1 1 d . U . . .
N4 N 0.76885(12) 0.08500(12) 0.66597(11) 0.0990(14) Uani 1 1 d . . . . .
N5 N 0.79225(11) 0.10418(12) 0.65121(9) 0.0916(12) Uani 1 1 d . . . . .
N6 N 0.83602(14) 0.14867(12) 0.62415(12) 0.1134(16) Uani 1 1 d . . . . .
N7 N 0.80894(17) -0.01558(15) 0.78711(16) 0.145(2) Uani 1 1 d D U . . .
N8 N 0.83742(15) -0.01028(14) 0.78680(13) 0.141(2) Uani 1 1 d . . . . .
N10 N 0.68477(16) -0.18138(15) 0.71077(17) 0.144(2) Uani 1 1 d . . . . .
N11 N 0.69895(14) -0.19565(11) 0.70187(12) 0.1285(19) Uani 1 1 d . . . . .
N12 N 0.71676(14) -0.23372(12) 0.68836(14) 0.1310(19) Uani 1 1 d . . . . .
N13 N 0.7949(2) 0.06042(19) 0.4830(2) 0.219(5) Uani 1 1 d D . . . .
N14 N 0.81173(17) 0.08172(16) 0.49008(14) 0.158(3) Uani 1 1 d D . . . .
N15 N 0.96711(15) 0.12609(13) 0.69378(15) 0.146(2) Uani 1 1 d . . . . .
N16 N 0.98186(15) 0.11731(13) 0.70669(17) 0.151(2) Uani 1 1 d . . . . .
O1 O 0.67286(11) -0.01894(11) 0.62812(8) 0.1074(12) Uani 1 1 d . . . . .
O2 O 0.70747(8) 0.02575(9) 0.65038(10) 0.1084(12) Uani 1 1 d . . . . .
O3 O 0.76896(9) 0.05096(9) 0.73032(8) 0.1073(12) Uani 1 1 d . . . . .
O4 O 0.77896(10) 0.02190(12) 0.76151(9) 0.1123(12) Uani 1 1 d . . . . .
O5 O 0.74365(12) -0.08173(15) 0.77460(12) 0.1443(17) Uani 1 1 d . . . . .
O6 O 0.70878(16) -0.12654(12) 0.75226(13) 0.1531(19) Uani 1 1 d . . . . .
O7 O 0.64499(11) -0.15161(11) 0.67489(17) 0.1405(16) Uani 1 1 d . . . . .
O8 O 0.63630(11) -0.12275(11) 0.64148(10) 0.1325(15) Uani 1 1 d . . . . .
O9 O 0.72254(15) -0.04127(14) 0.51429(14) 0.186(2) Uani 1 1 d . U . . .
O10 O 0.72137(13) -0.04176(13) 0.55850(13) 0.1609(19) Uani 1 1 d . U . . .
O11 O 0.78435(13) 0.04914(13) 0.61216(12) 0.1546(18) Uani 1 1 d . U . . .
O12 O 0.81907(12) 0.08955(13) 0.59224(10) 0.1386(15) Uani 1 1 d . U . . .
O13 O 0.88157(14) 0.12653(16) 0.64295(14) 0.182(2) Uani 1 1 d . U . . .
O14 O 0.84154(13) 0.08684(13) 0.65737(11) 0.1533(18) Uani 1 1 d . . . . .
O15 O 0.84874(15) 0.01933(13) 0.72583(13) 0.176(2) Uani 1 1 d . . . . .
O16 O 0.89216(12) 0.02673(11) 0.73843(12) 0.1432(18) Uani 1 1 d . . . . .
O17 O 1.06953(16) 0.11031(18) 0.74511(14) 0.184(2) Uani 1 1 d . U . . .
O18 O 1.10733(14) 0.15552(13) 0.74142(13) 0.169(2) Uani 1 1 d . . . . .
O19 O 1.09765(16) 0.23680(14) 0.69734(18) 0.205(3) Uani 1 1 d . . . . .
O20 O 1.05451(13) 0.22624(12) 0.68136(13) 0.1601(19) Uani 1 1 d . . . . .
O21 O 0.88601(14) 0.19013(15) 0.41779(15) 0.180(2) Uani 1 1 d . U . . .
O22 O 0.88815(13) 0.18379(12) 0.46128(12) 0.1604(19) Uani 1 1 d . . . . .
O23 O 0.82485(13) 0.10493(13) 0.35822(12) 0.1454(19) Uani 1 1 d . U . . .
O24 O 0.79257(14) 0.06092(15) 0.37608(14) 0.186(2) Uani 1 1 d . . . . .
Zn1 Zn 0.73071(2) -0.19049(2) 0.67374(2) 0.1208(3) Uani 1 1 d . . . . .
Zn2 Zn 0.69110(2) -0.08239(2) 0.54156(2) 0.1267(3) Uani 1 1 d . . . . .
Zn3 Zn 0.82667(2) 0.10437(2) 0.62994(2) 0.1133(3) Uani 1 1 d . . . . .
Zn4 Zn 0.86767(2) -0.00935(2) 0.75939(2) 0.1328(4) Uani 1 1 d . . . . .

loop_
_atom_site_aniso_label
_atom_site_aniso_U_11
_atom_site_aniso_U_22
_atom_site_aniso_U_33
_atom_site_aniso_U_23
_atom_site_aniso_U_13
_atom_site_aniso_U_12
C1 0.093(4) 0.115(5) 0.103(5) -0.001(4) 0.016(4) 0.048(4)
C2 0.094(4) 0.115(5) 0.096(5) 0.004(4) 0.009(4) 0.053(4)
C3 0.081(4) 0.111(5) 0.105(5) -0.008(4) 0.007(3) 0.051(4)
C4 0.082(4) 0.106(5) 0.118(5) -0.002(4) 0.014(3) 0.047(4)
C5 0.094(4) 0.094(5) 0.118(5) -0.003(4) 0.012(4) 0.036(4)
C6 0.101(5) 0.102(5) 0.134(6) -0.023(5) -0.006(4) 0.051(4)
C7 0.092(5) 0.095(4) 0.105(5) 0.000(4) 0.010(4) 0.055(4)
C8 0.087(5) 0.093(4) 0.116(5) -0.012(4) 0.005(4) 0.045(4)
C9 0.086(4) 0.101(4) 0.091(4) -0.004(3) 0.016(4) 0.047(4)
C10 0.090(5) 0.095(4) 0.106(5) 0.007(4) 0.032(4) 0.046(4)
C11 0.088(5) 0.093(4) 0.113(5) 0.002(4) 0.018(4) 0.050(4)
C12 0.099(5) 0.105(4) 0.100(5) 0.013(4) 0.021(4) 0.061(4)
C13 0.096(5) 0.125(6) 0.099(5) 0.017(4) 0.009(4) 0.051(5)
C14 0.132(7) 0.146(7) 0.101(5) 0.023(4) 0.008(4) 0.090(6)
C15 0.142(7) 0.132(7) 0.097(5) 0.018(4) 0.028(4) 0.064(6)
C16 0.121(6) 0.137(6) 0.095(4) 0.007(4) 0.021(4) 0.073(6)
C17 0.102(5) 0.110(5) 0.089(4) 0.005(4) 0.014(4) 0.047(5)
C18 0.124(7) 0.136(7) 0.088(4) 0.001(4) 0.008(4) 0.072(6)
C19 0.140(7) 0.098(5) 0.146(8) 0.014(5) 0.017(6) 0.059(5)
C20 0.119(6) 0.092(5) 0.140(7) 0.001(5) 0.016(6) 0.042(5)
C21 0.099(5) 0.082(4) 0.169(8) 0.010(5) 0.029(6) 0.032(4)
C22 0.116(6) 0.097(5) 0.134(7) 0.017(5) 0.039(5) 0.038(4)
C23 0.109(6) 0.118(6) 0.131(7) 0.013(5) 0.012(5) 0.047(5)
C24 0.125(6) 0.099(5) 0.154(8) 0.035(5) 0.023(6) 0.060(5)
C25 0.139(7) 0.142(6) 0.108(5) 0.001(5) 0.029(4) 0.091(6)
C26 0.093(4) 0.119(5) 0.125(6) -0.004(4) 0.010(4) 0.046(4)
C27 0.159(9) 0.149(8) 0.196(10) 0.037(7) 0.022(7) 0.104(8)
C28 0.143(7) 0.124(6) 0.163(8) -0.043(6) 0.006(6) 0.064(6)
C29 0.101(5) 0.114(5) 0.115(4) 0.008(4) 0.023(4) 0.068(4)
C30 0.097(4) 0.115(5) 0.106(5) -0.009(4) 0.015(4) 0.050(4)
C31 0.147(7) 0.136(7) 0.136(7) 0.045(6) 0.034(6) 0.069(6)
C32 0.092(5) 0.120(6) 0.163(6) -0.011(5) 0.010(5) 0.045(4)
C33 0.119(5) 0.155(6) 0.116(5) -0.031(4) -0.004(4) 0.083(5)
C34 0.089(4) 0.089(4) 0.115(4) 0.012(3) 0.021(3) 0.048(3)
C35 0.133(6) 0.151(6) 0.115(5) -0.021(4) -0.035(4) 0.079(5)
C36 0.151(6) 0.101(5) 0.159(6) 0.036(5) 0.029(5) 0.075(5)
C37 0.131(3) 0.280(6) 0.127(3) -0.040(4) -0.027(3) 0.102(4)
C38 0.132(4) 0.282(6) 0.129(3) -0.039(4) -0.029(3) 0.101(4)
C39 0.138(3) 0.138(3) 0.137(3) -0.0005(10) -0.0002(10) 0.0689(15)
C40 0.131(2) 0.130(2) 0.130(2) 0.0004(10) -0.0021(10) 0.0649(14)
C41 0.197(4) 0.197(4) 0.197(4) 0.0003(10) -0.0005(10) 0.099(2)
C42 0.209(4) 0.209(4) 0.208(4) 0.0006(10) -0.0011(10) 0.104(2)
C43 0.201(3) 0.201(3) 0.199(3) -0.0003(8) -0.0004(8) 0.1001(16)
C44 0.201(3) 0.201(3) 0.200(3) -0.0003(8) 0.0000(8) 0.1002(16)
C45 0.128(5) 0.106(5) 0.136(5) 0.020(4) 0.024(4) 0.056(5)
C46 0.124(2) 0.122(2) 0.124(2) -0.0006(10) 0.0005(10) 0.0625(13)
C47 0.108(5) 0.079(4) 0.103(4) 0.010(3) -0.010(4) 0.031(4)
C48 0.124(6) 0.091(5) 0.112(5) -0.004(4) -0.037(4) 0.051(5)
C49 0.133(2) 0.133(2) 0.133(2) 0.0001(10) -0.0007(10) 0.0661(14)
C50 0.149(3) 0.147(3) 0.148(3) 0.0018(10) -0.0019(10) 0.0737(15)
C51 0.156(3) 0.156(3) 0.155(3) 0.0014(10) -0.0005(10) 0.0765(16)
C52 0.131(6) 0.135(6) 0.170(7) 0.042(6) 0.010(5) 0.063(6)
C53 0.146(2) 0.148(2) 0.146(2) -0.0010(10) 0.0001(10) 0.0744(14)
C54 0.191(6) 0.191(6) 0.191(6) -0.0004(10) 0.0000(10) 0.096(3)
C53' 0.142(18) 0.26(3) 0.144(16) 0.01(2) -0.015(14) 0.034(18)
C54' 0.23(3) 0.42(5) 0.17(2) -0.02(3) -0.15(2) 0.12(3)
C55 0.189(4) 0.191(4) 0.190(4) 0.0007(10) -0.0007(10) 0.095(2)
N9 0.170(4) 0.319(6) 0.212(5) -0.016(5) -0.076(4) 0.139(5)
C56 0.251(5) 0.252(5) 0.251(5) 0.0004(10) -0.0017(10) 0.126(2)
C57 0.239(7) 0.345(8) 0.242(7) -0.027(7) -0.049(7) 0.122(7)
C58 0.220(7) 0.367(8) 0.232(7) -0.043(7) -0.047(7) 0.118(7)
C59 0.174(4) 0.324(6) 0.215(5) -0.018(5) -0.073(4) 0.134(5)
C60 0.172(4) 0.322(6) 0.214(5) -0.017(5) -0.075(4) 0.136(5)
C61 0.24(3) 0.124(16) 0.20(2) -0.009(16) -0.04(2) 0.088(17)
C62 0.154(9) 0.154(9) 0.154(9) 0.0001(10) 0.0001(10) 0.077(5)
C61' 0.118(7) 0.118(7) 0.118(7) 0.0000(10) 0.0003(10) 0.059(3)
C62' 0.171(17) 0.063(10) 0.213(19) 0.036(11) -0.024(18) 0.045(11)
C63 0.153(3) 0.153(3) 0.153(3) -0.0002(10) 0.0004(10) 0.0770(16)
C64 0.138(3) 0.136(3) 0.137(3) -0.0004(10) -0.0008(10) 0.0686(15)
C65 0.319(14) 0.087(6) 0.188(9) 0.008(6) -0.026(8) 0.095(8)
C66 0.259(13) 0.086(6) 0.211(11) -0.004(7) -0.051(9) 0.084(8)
C67 0.209(11) 0.118(9) 0.235(13) -0.018(8) -0.032(9) 0.085(8)
C68 0.180(8) 0.097(6) 0.211(9) -0.009(6) -0.031(7) 0.076(6)
C69 0.104(5) 0.127(5) 0.141(5) 0.006(4) 0.027(4) 0.070(4)
C70 0.093(5) 0.148(6) 0.169(6) 0.012(5) 0.012(5) 0.071(5)
C71 0.093(5) 0.165(7) 0.243(10) 0.013(6) 0.008(6) 0.075(5)
C72 0.133(8) 0.179(9) 0.414(19) 0.044(10) 0.045(10) 0.082(7)
C73 0.141(8) 0.244(12) 0.50(2) -0.024(13) 0.062(11) 0.121(9)
C74 0.119(5) 0.147(6) 0.099(5) -0.004(4) 0.019(4) 0.063(4)
C75 0.153(7) 0.183(8) 0.136(7) -0.019(6) 0.033(6) 0.068(6)
C76 0.151(7) 0.173(7) 0.142(7) -0.007(6) 0.052(6) 0.076(6)
C77 0.182(9) 0.285(13) 0.133(8) -0.070(8) 0.039(7) 0.062(8)
C78 0.38(2) 0.337(18) 0.138(9) 0.034(10) 0.095(11) 0.152(16)
C79 0.178(8) 0.158(7) 0.114(6) 0.017(5) 0.054(6) 0.066(6)
C80 0.158(14) 0.175(15) 0.137(14) 0.035(11) 0.051(11) 0.086(12)
C84 0.103(6) 0.149(7) 0.228(9) 0.064(6) 0.064(6) 0.053(5)
C85' 0.063(8) 0.139(12) 0.204(16) 0.003(11) 0.028(9) 0.042(8)
C89 0.318(15) 0.42(2) 0.042(4) 0.037(8) 0.040(6) 0.305(16)
C90 0.149(7) 0.151(7) 0.153(8) 0.060(6) 0.069(6) 0.079(6)
C91 0.128(6) 0.109(6) 0.130(7) -0.005(5) 0.016(5) 0.054(5)
C92 0.160(7) 0.148(7) 0.089(5) 0.004(5) 0.017(5) 0.096(6)
C93 0.195(9) 0.157(9) 0.098(6) 0.034(7) 0.024(6) 0.107(8)
C94 0.184(11) 0.115(8) 0.34(2) -0.045(10) -0.049(12) 0.072(8)
C95 0.142(7) 0.132(7) 0.131(6) 0.009(6) 0.024(5) 0.060(6)
C96 0.221(5) 0.171(5) 0.182(5) -0.049(4) -0.048(5) 0.117(4)
C97 0.139(6) 0.113(6) 0.106(5) 0.007(4) 0.010(5) 0.045(5)
C98 0.144(6) 0.101(6) 0.128(7) 0.016(5) 0.031(5) 0.037(5)
C99 0.180(8) 0.124(6) 0.126(6) 0.001(5) 0.014(6) 0.035(6)
C100 0.177(4) 0.177(4) 0.176(4) 0.0001(10) 0.0004(10) 0.088(2)
C101 0.129(6) 0.080(5) 0.258(11) 0.055(7) 0.045(7) 0.034(4)
C102 0.112(5) 0.079(5) 0.174(8) -0.002(5) -0.002(5) 0.027(4)
C103 0.196(9) 0.148(8) 0.098(6) -0.025(6) 0.005(6) 0.064(7)
C104 0.123(6) 0.111(6) 0.186(9) -0.048(7) -0.029(6) 0.052(5)
C105 0.097(6) 0.110(6) 0.169(7) 0.014(5) -0.001(5) 0.053(5)
C106 0.104(6) 0.109(5) 0.170(7) 0.015(5) -0.001(5) 0.059(5)
C107 0.092(5) 0.102(5) 0.161(6) 0.005(5) 0.006(5) 0.045(5)
C108 0.091(5) 0.114(6) 0.157(6) -0.009(5) 0.000(5) 0.049(5)
C109 0.091(5) 0.121(6) 0.167(7) -0.002(5) -0.008(5) 0.057(5)
C110 0.121(6) 0.122(6) 0.163(7) 0.026(5) 0.003(5) 0.060(5)
C111 0.091(6) 0.112(7) 0.183(8) -0.018(6) 0.006(6) 0.038(5)
C112 0.172(5) 0.189(6) 0.198(6) 0.016(4) -0.016(4) 0.117(5)
C113 0.100(5) 0.120(7) 0.220(9) 0.010(6) 0.014(5) 0.055(5)
C114 0.111(7) 0.126(7) 0.209(8) 0.029(6) 0.014(6) 0.065(6)
C115 0.099(6) 0.116(6) 0.253(10) 0.046(6) 0.003(6) 0.055(5)
C116 0.082(5) 0.111(6) 0.202(8) 0.029(5) 0.013(5) 0.040(5)
C117 0.099(6) 0.116(6) 0.208(8) 0.024(6) 0.004(5) 0.054(5)
C118 0.112(6) 0.099(6) 0.201(8) 0.028(5) 0.023(5) 0.052(6)
C119 0.095(6) 0.168(9) 0.258(11) 0.004(8) 0.004(7) 0.076(7)
C120 0.133(8) 0.152(10) 0.192(8) 0.011(7) 0.013(7) 0.086(8)
N1 0.128(3) 0.277(6) 0.125(3) -0.040(4) -0.027(3) 0.105(4)
N2 0.130(4) 0.110(4) 0.115(4) -0.003(3) -0.018(3) 0.063(3)
N3 0.145(2) 0.143(2) 0.141(2) 0.0000(10) -0.0003(10) 0.0720(13)
N4 0.098(4) 0.093(4) 0.121(4) 0.000(3) 0.016(3) 0.059(3)
N5 0.084(3) 0.084(3) 0.102(3) 0.012(3) 0.008(3) 0.039(3)
N6 0.102(4) 0.094(4) 0.125(4) 0.014(3) -0.008(3) 0.034(4)
N7 0.145(2) 0.148(2) 0.146(2) -0.0015(13) -0.0002(14) 0.0760(18)
N8 0.140(5) 0.158(5) 0.135(5) -0.024(4) -0.020(4) 0.082(4)
N10 0.160(6) 0.103(5) 0.175(7) 0.027(5) 0.036(5) 0.071(5)
N11 0.163(5) 0.066(3) 0.136(4) 0.026(3) 0.000(4) 0.041(4)
N12 0.149(5) 0.080(4) 0.168(5) -0.007(3) -0.021(4) 0.060(4)
N13 0.167(7) 0.130(6) 0.339(14) -0.106(8) -0.051(8) 0.059(6)
N14 0.161(6) 0.117(5) 0.153(6) -0.019(4) 0.024(5) 0.037(5)
N15 0.098(5) 0.114(5) 0.225(7) 0.030(4) -0.009(4) 0.052(4)
N16 0.092(5) 0.100(4) 0.256(8) 0.038(4) 0.010(4) 0.043(4)
O1 0.096(3) 0.122(3) 0.105(3) 0.004(3) 0.006(2) 0.056(3)
O2 0.102(3) 0.121(3) 0.109(3) 0.016(3) 0.018(2) 0.060(2)
O3 0.090(3) 0.100(3) 0.124(3) -0.009(2) 0.007(2) 0.041(3)
O4 0.101(3) 0.127(4) 0.102(3) -0.002(3) 0.006(2) 0.052(3)
O5 0.155(4) 0.153(5) 0.136(4) 0.015(4) 0.002(3) 0.086(4)
O6 0.139(4) 0.109(4) 0.205(5) 0.043(4) 0.008(4) 0.058(4)
O7 0.128(4) 0.098(3) 0.187(5) -0.007(4) 0.006(4) 0.050(3)
O8 0.134(4) 0.126(4) 0.146(4) -0.035(3) -0.006(3) 0.072(3)
O9 0.223(5) 0.173(5) 0.183(5) -0.049(4) -0.047(4) 0.115(4)
O10 0.161(2) 0.160(2) 0.161(2) -0.0018(10) -0.0006(10) 0.0796(13)
O11 0.159(2) 0.151(2) 0.142(2) -0.0070(17) 0.0073(17) 0.0680(17)
O12 0.1389(18) 0.1375(17) 0.1376(18) -0.0015(10) 0.0021(9) 0.0679(11)
O13 0.176(5) 0.194(6) 0.202(6) 0.020(4) -0.018(4) 0.113(5)
O14 0.125(4) 0.173(5) 0.179(5) -0.015(4) -0.026(4) 0.088(4)
O15 0.124(5) 0.153(5) 0.226(6) 0.042(4) 0.029(4) 0.050(4)
O16 0.111(4) 0.116(4) 0.199(5) 0.013(3) -0.006(3) 0.055(3)
O17 0.181(3) 0.181(3) 0.199(3) 0.0100(19) -0.0066(18) 0.098(2)
O18 0.113(4) 0.157(5) 0.244(6) -0.001(4) -0.015(4) 0.072(4)
O19 0.126(5) 0.126(5) 0.317(9) 0.023(5) -0.020(5) 0.029(4)
O20 0.129(4) 0.126(4) 0.217(6) 0.024(4) 0.017(4) 0.057(3)
O21 0.185(3) 0.170(3) 0.170(3) -0.0009(18) 0.0009(18) 0.0767(19)
O22 0.170(5) 0.154(5) 0.127(4) -0.014(4) 0.011(4) 0.059(4)
O23 0.147(2) 0.143(2) 0.145(2) -0.0019(10) -0.0002(10) 0.0720(13)
O24 0.164(5) 0.142(5) 0.227(6) -0.052(5) -0.033(4) 0.058(4)
Zn1 0.1195(6) 0.0937(5) 0.1534(7) -0.0060(5) -0.0230(5) 0.0564(5)
Zn2 0.1691(8) 0.1324(7) 0.0928(5) -0.0100(4) -0.0062(5) 0.0859(6)
Zn3 0.1003(5) 0.1055(6) 0.1258(6) 0.0128(4) 0.0114(4) 0.0453(4)
Zn4 0.1121(6) 0.1058(6) 0.1816(9) 0.0025(5) -0.0218(5) 0.0553(5)

loop_
_atom_type_symbol
_atom_type_description
_atom_type_scat_dispersion_real
_atom_type_scat_dispersion_imag
_atom_type_scat_source
C C 0.0033 0.0016 'International Tables Vol C Tables 4.2.6.8 and 6.1.1.4'
N N 0.0061 0.0033 'International Tables Vol C Tables 4.2.6.8 and 6.1.1.4'
O O 0.0106 0.0060 'International Tables Vol C Tables 4.2.6.8 and 6.1.1.4'
Zn Zn 0.2839 1.4301 'International Tables Vol C Tables 4.2.6.8 and 6.1.1.4'
H H 0.0000 0.0000 'International Tables Vol C Tables 4.2.6.8 and 6.1.1.4'

loop_
_geom_angle_atom_site_label_1
_geom_angle_atom_site_label_2
_geom_angle_atom_site_label_3
_geom_angle
_geom_angle_site_symmetry_1
_geom_angle_site_symmetry_3
C6 C1 C2 118.0(6) . .
C6 C1 C33 121.8(7) . .
C2 C1 C33 120.1(7) . .
O1 C2 C3 120.5(6) . .
O1 C2 C1 119.1(6) . .
C3 C2 C1 120.2(6) . .
C2 C3 C4 119.4(6) . .
C2 C3 C29 119.6(6) . .
C4 C3 C29 121.0(6) . .
C5 C4 C3 120.5(6) . .
C5 C4 H4 119.7 . .
C3 C4 H4 119.7 . .
C6 C5 C4 118.2(6) . .
C6 C5 C32 120.0(7) . .
C4 C5 C32 121.8(6) . .
C1 C6 C5 123.7(6) . .
C1 C6 O8 116.4(7) . .
C5 C6 O8 119.7(7) . .
C8 C7 C12 117.2(6) . .
C8 C7 C34 122.4(6) . .
C12 C7 C34 120.3(6) . .
C7 C8 C9 122.8(6) . .
C7 C8 O3 117.6(6) . .
C9 C8 O3 119.6(6) . .
C10 C9 C8 117.2(6) . .
C10 C9 C30 122.0(6) . .
C8 C9 C30 120.7(6) . .
C11 C10 C9 123.1(5) . .
C11 C10 H10 118.5 . .
C9 C10 H10 118.5 . .
C10 C11 C12 117.5(6) . .
C10 C11 C29 122.9(6) . .
C12 C11 C29 119.5(6) . .
O2 C12 C11 121.0(6) . .
O2 C12 C7 116.8(5) . .
C11 C12 C7 122.1(6) . .
C14 C13 C18 118.8(7) . .
C14 C13 C35 121.6(8) . .
C18 C13 C35 119.6(7) . .
C13 C14 O5 120.2(8) . .
C13 C14 C15 123.1(7) . .
O5 C14 C15 116.7(8) . .
C16 C15 C14 115.5(7) . .
C16 C15 C31 122.0(8) . .
C14 C15 C31 122.5(8) . .
C17 C16 C15 123.5(7) . .
C17 C16 H16 118.2 . .
C15 C16 H16 118.2 . .
C16 C17 C18 117.3(7) . .
C16 C17 C30 121.5(7) . .
C18 C17 C30 121.0(7) . .
O4 C18 C13 117.3(7) . .
O4 C18 C17 120.8(7) . .
C13 C18 C17 121.7(7) . .
C20 C19 C24 118.6(8) . .
C20 C19 C36 122.2(9) . .
C24 C19 C36 119.2(9) . .
O7 C20 C19 118.0(9) . .
O7 C20 C21 120.0(10) . .
C19 C20 C21 121.9(9) . .
C20 C21 C22 115.8(8) . .
C20 C21 C32 119.9(9) . .
C22 C21 C32 124.2(8) . .
C23 C22 C21 124.4(8) . .
C23 C22 H22 117.8 . .
C21 C22 H22 117.8 . .
C22 C23 C24 116.5(8) . .
C22 C23 C31 120.6(9) . .
C24 C23 C31 122.7(9) . .
C23 C24 O6 119.1(10) . .
C23 C24 C19 122.8(9) . .
O6 C24 C19 118.0(9) . .
O1 C25 O2 111.9(5) . .
O1 C25 H25A 109.2 . .
O2 C25 H25A 109.2 . .
O1 C25 H25B 109.2 . .
O2 C25 H25B 109.2 . .
H25A C25 H25B 107.9 . .
O4 C26 O3 112.2(5) . .
O4 C26 H26A 109.2 . .
O3 C26 H26A 109.2 . .
O4 C26 H26B 109.2 . .
O3 C26 H26B 109.2 . .
H26A C26 H26B 107.9 . .
O5 C27 O6 117.5(8) . .
O5 C27 H27A 107.9 . .
O6 C27 H27A 107.9 . .
O5 C27 H27B 107.9 . .
O6 C27 H27B 107.9 . .
H27A C27 H27B 107.2 . .
O7 C28 O8 113.8(7) . .
O7 C28 H28A 108.8 . .
O8 C28 H28A 108.8 . .
O7 C28 H28B 108.8 . .
O8 C28 H28B 108.8 . .
H28A C28 H28B 107.7 . .
C69 C29 C3 114.9(5) . .
C69 C29 C11 113.4(5) . .
C3 C29 C11 108.6(4) . .
C69 C29 H29 106.4 . .
C3 C29 H29 106.4 . .
C11 C29 H29 106.4 . .
C74 C30 C9 114.7(5) . .
C74 C30 C17 115.9(6) . .
C9 C30 C17 107.4(5) . .
C74 C30 H30 106.0 . .
C9 C30 H30 106.0 . .
C17 C30 H30 106.0 . .
C23 C31 C15 109.0(6) . .
C23 C31 C79 115.3(8) . .
C15 C31 C79 113.1(7) . .
C23 C31 H31 106.3 . .
C15 C31 H31 106.3 . .
C79 C31 H31 106.3 . .
C21 C32 C5 107.2(5) . .
C21 C32 C84 111.5(7) . .
C5 C32 C84 112.9(6) . .
C21 C32 H32 108.4 . .
C5 C32 H32 108.4 . .
C84 C32 H32 108.4 . .
N1 C33 C1 110.6(6) . .
N1 C33 H33A 109.5 . .
C1 C33 H33A 109.5 . .
N1 C33 H33B 109.5 . .
C1 C33 H33B 109.5 . .
H33A C33 H33B 108.1 . .
N4 C34 C7 113.2(5) . .
N4 C34 H34A 108.9 . .
C7 C34 H34A 108.9 . .
N4 C34 H34B 108.9 . .
C7 C34 H34B 108.9 . .
H34A C34 H34B 107.7 . .
N7 C35 C13 111.6(6) . .
N7 C35 H35A 109.3 . .
C13 C35 H35A 109.3 . .
N7 C35 H35B 109.3 . .
C13 C35 H35B 109.3 . .
H35A C35 H35B 108.0 . .
N10 C36 C19 110.7(6) . .
N10 C36 H36A 109.5 . .
C19 C36 H36A 109.5 . .
N10 C36 H36B 109.5 . .
C19 C36 H36B 109.5 . .
H36A C36 H36B 108.1 . .
N1 C37 C38 109.6(8) . .
N1 C37 H37 125.2 . .
C38 C37 H37 125.2 . .
C39 C38 C37 105.2(8) . .
C39 C38 H38 127.4 . .
C37 C38 H38 127.4 . .
C38 C39 N2 109.3(7) . .
C38 C39 C40 136.0(8) . .
N2 C39 C40 114.7(7) . .
N3 C40 C39 117.2(8) . .
N3 C40 C41 126.6(9) . .
C39 C40 C41 116.2(8) . .
C42 C41 C40 110.6(10) . .
C42 C41 H41 124.7 . .
C40 C41 H41 124.7 . .
C43 C42 C41 122.2(13) . .
C43 C42 H42 118.9 . .
C41 C42 H42 118.9 . .
C42 C43 C44 125.2(13) . .
C42 C43 H43 117.4 . .
C44 C43 H43 117.4 . .
C43 C44 N3 115.6(10) . .
C43 C44 H44 122.2 . .
N3 C44 H44 122.2 . .
C46 C45 N4 106.5(6) . .
C46 C45 H45 126.8 . .
N4 C45 H45 126.8 . .
C45 C46 C47 107.0(7) . .
C45 C46 H46 126.5 . .
C47 C46 H46 126.5 . .
N5 C47 C46 107.7(6) . .
N5 C47 C48 116.9(7) . .
C46 C47 C48 135.3(7) . .
N6 C48 C49 121.7(7) . .
N6 C48 C47 116.1(6) . .
C49 C48 C47 122.2(8) . .
C50 C49 C48 117.2(8) . .
C50 C49 H49 121.4 . .
C48 C49 H49 121.4 . .
C51 C50 C49 119.6(9) . .
C51 C50 H50 120.2 . .
C49 C50 H50 120.2 . .
C50 C51 C52 122.6(9) . .
C50 C51 H51 118.7 . .
C52 C51 H51 118.7 . .
N6 C52 C51 118.7(8) . .
N6 C52 H52 120.6 . .
C51 C52 H52 120.6 . .
C54 C53 N7 112(2) . .
C54 C53 H53 123.8 . .
N7 C53 H53 123.8 . .
C53 C54 C55 100(2) . .
C53 C54 H54 130.0 . .
C55 C54 H54 130.0 . .
N7 C53' C54' 98.4(14) . .
N7 C53' H53' 130.8 . .
C54' C53' H53' 130.8 . .
C55 C54' C53' 110.6(15) . .
C55 C54' H54' 124.7 . .
C53' C54' H54' 124.7 . .
N8 C55 C54' 105.9(13) . .
N8 C55 C54 115.0(16) . .
N8 C55 C56 115.6(11) . .
C54' C55 C56 130.8(15) . .
C54 C55 C56 128.5(16) . .
C56 N9 C60 120.0 . .
C56 N9 Zn4 115.0(5) . .
C60 N9 Zn4 124.5(5) . .
C57 C56 N9 120.0 . .
C57 C56 C55 125.7(9) . .
N9 C56 C55 114.2(9) . .
C58 C57 C56 120.0 . .
C58 C57 H57 120.0 . .
C56 C57 H57 120.0 . .
C57 C58 C59 120.0 . .
C57 C58 H58 120.0 . .
C59 C58 H58 120.0 . .
C58 C59 C60 120.0 . .
C58 C59 H59 120.0 . .
C60 C59 H59 120.0 . .
C59 C60 N9 120.0 . .
C59 C60 H60 120.0 . .
N9 C60 H60 120.0 . .
N10 C61 C62 103.1(18) . .
N10 C61 H61 128.5 . .
C62 C61 H61 128.5 . .
C63 C62 C61 101.6(19) . .
C63 C62 H62 129.2 . .
C61 C62 H62 129.2 . .
N10 C61' C62' 108.1(16) . .
N10 C61' H61' 125.9 . .
C62' C61' H61' 125.9 . .
C61' C62' C63 101.8(14) . .
C61' C62' H62' 129.1 . .
C63 C62' H62' 129.1 . .
N11 C63 C62' 111.9(10) . .
N11 C63 C62 115.5(13) . .
N11 C63 C64 115.4(8) . .
C62' C63 C64 128.6(11) . .
C62 C63 C64 127.9(13) . .
N12 C64 C65 124.0(9) . .
N12 C64 C63 114.6(8) . .
C65 C64 C63 121.3(9) . .
C66 C65 C64 112.7(11) . .
C66 C65 H65 123.6 . .
C64 C65 H65 123.6 . .
C65 C66 C67 122.4(11) . .
C65 C66 H66 118.8 . .
C67 C66 H66 118.8 . .
C68 C67 C66 119.6(11) . .
C68 C67 H67 120.2 . .
C66 C67 H67 120.2 . .
N12 C68 C67 120.7(10) . .
N12 C68 H68 119.7 . .
C67 C68 H68 119.7 . .
C70 C69 C29 112.5(6) . .
C70 C69 H69A 109.1 . .
C29 C69 H69A 109.1 . .
C70 C69 H69B 109.1 . .
C29 C69 H69B 109.1 . .
H69A C69 H69B 107.8 . .
C69 C70 C71 109.9(6) . .
C69 C70 H70A 109.7 . .
C71 C70 H70A 109.7 . .
C69 C70 H70B 109.7 . .
C71 C70 H70B 109.7 . .
H70A C70 H70B 108.2 . .
C72 C71 C70 110.2(8) . .
C72 C71 H71A 109.6 . .
C70 C71 H71A 109.6 . .
C72 C71 H71B 109.6 . .
C70 C71 H71B 109.6 . .
H71A C71 H71B 108.1 . .
C71 C72 C73 111.8(11) . .
C71 C72 H72A 109.2 . .
C73 C72 H72A 109.2 . .
C71 C72 H72B 109.2 . .
C73 C72 H72B 109.2 . .
H72A C72 H72B 107.9 . .
C72 C73 H73A 109.5 . .
C72 C73 H73B 109.5 . .
H73A C73 H73B 109.5 . .
C72 C73 H73C 109.5 . .
H73A C73 H73C 109.5 . .
H73B C73 H73C 109.5 . .
C30 C74 C75 112.9(6) . .
C30 C74 H74A 109.0 . .
C75 C74 H74A 109.0 . .
C30 C74 H74B 109.0 . .
C75 C74 H74B 109.0 . .
H74A C74 H74B 107.8 . .
C76 C75 C74 114.1(7) . .
C76 C75 H75A 108.7 . .
C74 C75 H75A 108.7 . .
C76 C75 H75B 108.7 . .
C74 C75 H75B 108.7 . .
H75A C75 H75B 107.6 . .
C75 C76 C77 112.4(8) . .
C75 C76 H76A 109.1 . .
C77 C76 H76A 109.1 . .
C75 C76 H76B 109.1 . .
C77 C76 H76B 109.1 . .
H76A C76 H76B 107.9 . .
C78 C77 C76 117.1(11) . .
C78 C77 H77A 108.0 . .
C76 C77 H77A 108.0 . .
C78 C77 H77B 108.0 . .
C76 C77 H77B 108.0 . .
H77A C77 H77B 107.3 . .
C77 C78 H78A 109.5 . .
C77 C78 H78B 109.5 . .
H78A C78 H78B 109.5 . .
C77 C78 H78C 109.5 . .
H78A C78 H78C 109.5 . .
H78B C78 H78C 109.5 . .
C80 C79 C31 114.0(10) . .
C31 C79 C80' 101.6(16) . .
C79 C80 C81 119(2) . .
C79 C80 H80A 107.5 . .
C81 C80 H80A 107.5 . .
C79 C80 H80B 107.5 . .
C81 C80 H80B 107.5 . .
H80A C80 H80B 107.0 . .
C82 C81 C80 130(4) . .
C81 C82 C83 102(4) . .
C79 C80' C81' 112.7(15) . .
C82' C81' C80' 152(7) . .
C81' C82' C83' 115(7) . .
C85 C84 C32 104.7(13) . .
C32 C84 C85' 105.4(8) . .
C84 C85 C86 143(5) . .
C85 C86 C88 135(6) . .
C87 C88 C86 79(3) . .
C86' C85' C84 106.3(15) . .
C86' C85' H85C 110.5 . .
C84 C85' H85C 110.5 . .
C86' C85' H85D 110.5 . .
C84 C85' H85D 110.5 . .
H85C C85' H85D 108.7 . .
C85' C86' C87' 107(2) . .
C88' C87' C86' 87.2(13) . .
C94 C89 C90 122.3(11) . .
C94 C89 N13 124.4(14) . .
C90 C89 N13 113.1(8) . .
C91 C90 C89 112.2(7) . .
C91 C90 H90 123.9 . .
C89 C90 H90 123.9 . .
C90 C91 C92 116.6(8) . .
C90 C91 C95 124.3(8) . .
C92 C91 C95 119.1(8) . .
C93 C92 C91 124.7(8) . .
C93 C92 H92 117.6 . .
C91 C92 H92 117.6 . .
C94 C93 C92 119.1(13) . .
C94 C93 C96 114.8(12) . .
C92 C93 C96 126.1(9) . .
C93 C94 C89 124.9(18) . .
C93 C94 H94 117.6 . .
C89 C94 H94 117.6 . .
O11 C95 O12 121.0(8) . .
O11 C95 C91 120.2(8) . .
O12 C95 C91 118.8(8) . .
O10 C96 O9 122.5(13) . .
O10 C96 C93 116.4(10) . .
O9 C96 C93 121.1(13) . .
C102 C97 C98 123.0(7) . .
C102 C97 H97 118.5 . .
C98 C97 H97 118.5 . .
C99 C98 C97 120.4(7) . .
C99 C98 C103 117.9(9) . .
C97 C98 C103 121.6(8) . .
C100 C99 C98 118.6(9) . .
C100 C99 H99 120.7 . .
C98 C99 H99 120.7 . .
C99 C100 C101 123.3(10) . .
C99 C100 N14 110.2(10) . .
C101 C100 N14 126.0(10) . .
C100 C101 C102 119.3(8) . .
C100 C101 H101 120.3 . .
C102 C101 H101 120.3 . .
C97 C102 C101 114.9(8) . .
C97 C102 C104 117.5(8) . .
C101 C102 C104 127.5(8) . .
O22 C103 O21 121.7(9) . .
O22 C103 C98 119.2(9) . .
O21 C103 C98 118.9(8) . .
O23 C104 O24 126.2(9) . .
O23 C104 C102 120.0(8) . .
O24 C104 C102 113.7(9) . .
O23 C104 Zn1 48.4(5) . 11_666
O24 C104 Zn1 77.9(5) . 11_666
C102 C104 Zn1 167.3(7) . 11_666
C106 C105 C110 121.9(7) . .
C106 C105 N15 124.5(7) . .
C110 C105 N15 113.5(7) . .
C105 C106 C107 119.4(7) . .
C105 C106 H106 120.3 . .
C107 C106 H106 120.3 . .
C108 C107 C106 119.7(7) . .
C108 C107 C111 121.6(8) . .
C106 C107 C111 118.6(8) . .
C109 C108 C107 121.4(7) . .
C109 C108 H108 119.3 . .
C107 C108 H108 119.3 . .
C108 C109 C110 119.1(7) . .
C108 C109 C112 119.9(8) . .
C110 C109 C112 120.7(9) . .
C105 C110 C109 118.5(7) . .
C105 C110 H110 120.8 . .
C109 C110 H110 120.8 . .
O16 C111 O15 122.5(9) . .
O16 C111 C107 119.4(8) . .
O15 C111 C107 118.1(9) . .
O14 C112 O13 121.5(10) . .
O14 C112 C109 119.3(10) . .
O13 C112 C109 119.2(11) . .
C114 C113 C118 122.2(8) . .
C114 C113 H113 118.9 . .
C118 C113 H113 118.9 . .
C113 C114 C115 119.2(7) . .
C113 C114 C119 122.2(9) . .
C115 C114 C119 118.7(8) . .
C116 C115 C114 118.8(7) . .
C116 C115 H115 120.6 . .
C114 C115 H115 120.6 . .
C115 C116 C117 120.9(7) . .
C115 C116 N16 115.6(7) . .
C117 C116 N16 123.5(7) . .
C118 C117 C116 119.4(7) . .
C118 C117 H117 120.3 . .
C116 C117 H117 120.3 . .
C113 C118 C117 119.4(7) . .
C113 C118 C120 117.0(9) . .
C117 C118 C120 123.5(9) . .
O17 C119 O18 122.9(9) . .
O17 C119 C114 122.4(9) . .
O18 C119 C114 114.6(9) . .
O17 C119 Zn4 74.2(6) . 3_765
O18 C119 Zn4 48.7(4) . 3_765
C114 C119 Zn4 163.4(8) . 3_765
O19 C120 O20 121.1(10) . .
O19 C120 C118 127.2(10) . .
O20 C120 C118 111.7(10) . .
N2 N1 C37 108.5(7) . .
N2 N1 C33 118.4(6) . .
C37 N1 C33 133.0(7) . .
N1 N2 C39 107.2(6) . .
N1 N2 Zn2 138.2(5) . .
C39 N2 Zn2 114.6(5) . .
C40 N3 C44 119.7(8) . .
C40 N3 Zn2 117.2(6) . .
C44 N3 Zn2 122.8(7) . .
N5 N4 C45 111.0(5) . .
N5 N4 C34 120.2(5) . .
C45 N4 C34 128.7(5) . .
N4 N5 C47 107.8(5) . .
N4 N5 Zn3 137.7(4) . .
C47 N5 Zn3 114.4(4) . .
C48 N6 C52 120.2(7) . .
C48 N6 Zn3 113.8(5) . .
C52 N6 Zn3 126.0(6) . .
N8 N7 C53' 114.9(13) . .
N8 N7 C53 106.7(12) . .
N8 N7 C35 119.3(7) . .
C53' N7 C35 122.2(11) . .
C53 N7 C35 132.3(13) . .
N7 N8 C55 104.4(8) . .
N7 N8 Zn4 139.0(5) . .
C55 N8 Zn4 116.5(7) . .
N11 N10 C61' 110.8(11) . .
N11 N10 C61 110.6(11) . .
N11 N10 C36 117.6(6) . .
C61' N10 C36 131.0(11) . .
C61 N10 C36 126.2(11) . .
C63 N11 N10 104.5(7) . .
C63 N11 Zn1 115.7(6) . .
N10 N11 Zn1 139.8(5) . .
C64 N12 C68 120.5(7) . .
C64 N12 Zn1 115.0(6) . .
C68 N12 Zn1 123.6(6) . .
N14 N13 C89 99.1(9) . .
N13 N14 C100 95.6(9) . .
N16 N15 C105 113.6(6) . .
N15 N16 C116 115.1(6) . .
C2 O1 C25 116.2(5) . .
C12 O2 C25 116.8(5) . .
C8 O3 C26 115.2(4) . .
C18 O4 C26 116.5(5) . .
C27 O5 C14 117.5(6) . .
C24 O6 C27 116.9(6) . .
C20 O7 C28 115.9(6) . .
C6 O8 C28 115.6(5) . .
C96 O9 Zn2 82.6(8) . .
C96 O10 Zn2 96.7(7) . .
C95 O12 Zn3 111.3(5) . .
C112 O14 Zn3 105.5(7) . .
C111 O16 Zn4 110.7(6) . .
C119 O18 Zn4 101.9(6) . 3_765
C120 O20 Zn1 105.4(6) . 3_765
C103 O22 Zn2 109.5(6) . 11_666
C104 O23 Zn1 104.2(6) . 11_666
O23 Zn1 O20 115.7(2) 12_546 2_645
O23 Zn1 N11 102.2(2) 12_546 .
O20 Zn1 N11 125.0(3) 2_645 .
O23 Zn1 N12 133.4(2) 12_546 .
O20 Zn1 N12 99.4(3) 2_645 .
N11 Zn1 N12 79.0(3) . .
O23 Zn1 C104 27.4(2) 12_546 12_546
O20 Zn1 C104 108.3(3) 2_645 12_546
N11 Zn1 C104 122.5(3) . 12_546
N12 Zn1 C104 114.5(3) . 12_546
O22 Zn2 N2 124.2(2) 12_546 .
O22 Zn2 O10 115.9(2) 12_546 .
N2 Zn2 O10 98.9(2) . .
O22 Zn2 N3 99.2(2) 12_546 .
N2 Zn2 N3 75.8(2) . .
O10 Zn2 N3 139.2(2) . .
O22 Zn2 O9 108.2(2) 12_546 .
N2 Zn2 O9 127.4(2) . .
O10 Zn2 O9 58.1(2) . .
N3 Zn2 O9 92.6(2) . .
O12 Zn3 O14 120.3(2) . .
O12 Zn3 N5 117.9(2) . .
O14 Zn3 N5 101.1(2) . .
O12 Zn3 N6 101.1(2) . .
O14 Zn3 N6 131.2(2) . .
N5 Zn3 N6 78.5(2) . .
O16 Zn4 O18 121.5(3) . 2_645
O16 Zn4 N8 119.4(2) . .
O18 Zn4 N8 101.5(3) 2_645 .
O16 Zn4 N9 103.3(3) . .
O18 Zn4 N9 126.3(3) 2_645 .
N8 Zn4 N9 77.5(3) . .
O16 Zn4 C119 113.6(3) . 2_645
O18 Zn4 C119 29.4(3) 2_645 2_645
N8 Zn4 C119 123.6(3) . 2_645
N9 Zn4 C119 108.3(3) . 2_645

loop_
_geom_bond_atom_site_label_1
_geom_bond_atom_site_label_2
_geom_bond_distance
_geom_bond_site_symmetry_2
C1 C6 1.339(9) .
C1 C2 1.437(9) .
C1 C33 1.512(8) .
C2 O1 1.358(7) .
C2 C3 1.384(8) .
C3 C4 1.402(8) .
C3 C29 1.531(8) .
C4 C5 1.393(8) .
C4 H4 0.9300 .
C5 C6 1.390(9) .
C5 C32 1.536(9) .
C6 O8 1.405(7) .
C7 C8 1.379(8) .
C7 C12 1.396(8) .
C7 C34 1.486(7) .
C8 C9 1.392(8) .
C8 O3 1.405(7) .
C9 C10 1.380(8) .
C9 C30 1.514(8) .
C10 C11 1.376(8) .
C10 H10 0.9300 .
C11 C12 1.394(8) .
C11 C29 1.535(8) .
C12 O2 1.391(7) .
C13 C14 1.324(9) .
C13 C18 1.401(9) .
C13 C35 1.484(9) .
C14 O5 1.401(8) .
C14 C15 1.437(10) .
C15 C16 1.401(9) .
C15 C31 1.520(10) .
C16 C17 1.366(9) .
C16 H16 0.9300 .
C17 C18 1.406(9) .
C17 C30 1.517(9) .
C18 O4 1.388(8) .
C19 C20 1.361(10) .
C19 C24 1.402(11) .
C19 C36 1.511(10) .
C20 O7 1.357(9) .
C20 C21 1.401(10) .
C21 C22 1.410(10) .
C21 C32 1.512(10) .
C22 C23 1.364(10) .
C22 H22 0.9300 .
C23 C24 1.370(10) .
C23 C31 1.508(10) .
C24 O6 1.388(9) .
C25 O1 1.402(8) .
C25 O2 1.437(7) .
C25 H25A 0.9700 .
C25 H25B 0.9700 .
C26 O4 1.393(7) .
C26 O3 1.448(7) .
C26 H26A 0.9700 .
C26 H26B 0.9700 .
C27 O5 1.374(10) .
C27 O6 1.389(10) .
C27 H27A 0.9700 .
C27 H27B 0.9700 .
C28 O7 1.422(9) .
C28 O8 1.426(9) .
C28 H28A 0.9700 .
C28 H28B 0.9700 .
C29 C69 1.530(8) .
C29 H29 0.9800 .
C30 C74 1.504(8) .
C30 H30 0.9800 .
C31 C79 1.522(10) .
C31 H31 0.9800 .
C32 C84 1.578(10) .
C32 H32 0.9800 .
C33 N1 1.409(8) .
C33 H33A 0.9700 .
C33 H33B 0.9700 .
C34 N4 1.433(7) .
C34 H34A 0.9700 .
C34 H34B 0.9700 .
C35 N7 1.450(8) .
C35 H35A 0.9700 .
C35 H35B 0.9700 .
C36 N10 1.466(8) .
C36 H36A 0.9700 .
C36 H36B 0.9700 .
C37 N1 1.346(9) .
C37 C38 1.376(10) .
C37 H37 0.9300 .
C38 C39 1.364(10) .
C38 H38 0.9300 .
C39 N2 1.376(8) .
C39 C40 1.442(10) .
C40 N3 1.189(8) .
C40 C41 1.484(11) .
C41 C42 1.422(13) .
C41 H41 0.9300 .
C42 C43 1.224(13) .
C42 H42 0.9300 .
C43 C44 1.384(13) .
C43 H43 0.9300 .
C44 N3 1.425(11) .
C44 H44 0.9300 .
C45 C46 1.356(8) .
C45 N4 1.359(8) .
C45 H45 0.9300 .
C46 C47 1.405(9) .
C46 H46 0.9300 .
C47 N5 1.341(7) .
C47 C48 1.435(9) .
C48 N6 1.321(8) .
C48 C49 1.422(9) .
C49 C50 1.370(9) .
C49 H49 0.9300 .
C50 C51 1.332(10) .
C50 H50 0.9300 .
C51 C52 1.374(10) .
C51 H51 0.9300 .
C52 N6 1.353(8) .
C52 H52 0.9300 .
C53 C54 1.37(3) .
C53 N7 1.44(2) .
C53 H53 0.9300 .
C54 C55 1.40(3) .
C54 H54 0.9300 .
C53' N7 1.416(9) .
C53' C54' 1.46(3) .
C53' H53' 0.9300 .
C54' C55 1.399(10) .
C54' H54' 0.9300 .
C55 N8 1.389(12) .
C55 C56 1.407(13) .
N9 C56 1.3900 .
N9 C60 1.3900 .
N9 Zn4 2.088(5) .
C56 C57 1.3900 .
C57 C58 1.3900 .
C57 H57 0.9300 .
C58 C59 1.3900 .
C58 H58 0.9300 .
C59 C60 1.3900 .
C59 H59 0.9300 .
C60 H60 0.9300 .
C61 N10 1.45(3) .
C61 C62 1.48(3) .
C61 H61 0.9300 .
C62 C63 1.411(9) .
C62 H62 0.9300 .
C61' N10 1.35(2) .
C61' C62' 1.38(2) .
C61' H61' 0.9300 .
C62' C63 1.403(9) .
C62' H62' 0.9300 .
C63 N11 1.324(9) .
C63 C64 1.517(11) .
C64 N12 1.307(9) .
C64 C65 1.473(11) .
C65 C66 1.373(14) .
C65 H65 0.9300 .
C66 C67 1.387(14) .
C66 H66 0.9300 .
C67 C68 1.382(13) .
C67 H67 0.9300 .
C68 N12 1.322(9) .
C68 H68 0.9300 .
C69 C70 1.503(8) .
C69 H69A 0.9700 .
C69 H69B 0.9700 .
C70 C71 1.561(10) .
C70 H70A 0.9700 .
C70 H70B 0.9700 .
C71 C72 1.527(13) .
C71 H71A 0.9700 .
C71 H71B 0.9700 .
C72 C73 1.547(13) .
C72 H72A 0.9700 .
C72 H72B 0.9700 .
C73 H73A 0.9600 .
C73 H73B 0.9600 .
C73 H73C 0.9600 .
C74 C75 1.531(10) .
C74 H74A 0.9700 .
C74 H74B 0.9700 .
C75 C76 1.523(9) .
C75 H75A 0.9700 .
C75 H75B 0.9700 .
C76 C77 1.561(12) .
C76 H76A 0.9700 .
C76 H76B 0.9700 .
C77 C78 1.378(13) .
C77 H77A 0.9700 .
C77 H77B 0.9700 .
C78 H78A 0.9600 .
C78 H78B 0.9600 .
C78 H78C 0.9600 .
C79 C80 1.384(17) .
C79 C80' 1.544(10) .
C80 C81 1.552(19) .
C80 H80A 0.9700 .
C80 H80B 0.9700 .
C81 C82 1.52(2) .
C82 C83 1.55(2) .
C80' C81' 1.558(10) .
C81' C82' 1.551(10) .
C82' C83' 1.553(10) .
C84 C85 1.52(3) .
C84 C85' 1.636(16) .
C85 C86 1.57(2) .
C86 C88 1.749(10) .
C87 C88 1.56(2) .
C85' C86' 1.570(17) .
C85' H85C 0.9700 .
C85' H85D 0.9700 .
C86' C87' 1.621(18) .
C87' C88' 1.577(19) .
C89 C94 1.262(14) .
C89 C90 1.536(13) .
C89 N13 1.711(12) .
C90 C91 1.395(10) .
C90 H90 0.9300 .
C91 C92 1.409(9) .
C91 C95 1.467(10) .
C92 C93 1.344(12) .
C92 H92 0.9300 .
C93 C94 1.232(17) .
C93 C96 1.446(14) .
C94 H94 0.9300 .
C95 O11 1.233(8) .
C95 O12 1.269(8) .
C96 O10 1.199(13) .
C96 O9 1.246(11) .
C97 C102 1.352(9) .
C97 C98 1.409(10) .
C97 H97 0.9300 .
C98 C99 1.361(10) .
C98 C103 1.476(11) .
C99 C100 1.297(12) .
C99 H99 0.9300 .
C100 C101 1.413(12) .
C100 N14 1.759(12) .
C101 C102 1.438(11) .
C101 H101 0.9300 .
C102 C104 1.511(11) .
C103 O22 1.221(8) .
C103 O21 1.234(9) .
C104 O23 1.198(10) .
C104 O24 1.279(9) .
C104 Zn1 2.519(10) 11_666
C105 C106 1.348(9) .
C105 C110 1.405(9) .
C105 N15 1.439(9) .
C106 C107 1.396(9) .
C106 H106 0.9300 .
C107 C108 1.389(9) .
C107 C111 1.490(11) .
C108 C109 1.366(9) .
C108 H108 0.9300 .
C109 C110 1.410(9) .
C109 C112 1.507(12) .
C110 H110 0.9300 .
C111 O16 1.229(9) .
C111 O15 1.235(8) .
C112 O14 1.223(11) .
C112 O13 1.262(11) .
C113 C114 1.356(10) .
C113 C118 1.364(10) .
C113 H113 0.9300 .
C114 C115 1.404(10) .
C114 C119 1.534(12) .
C115 C116 1.372(9) .
C115 H115 0.9300 .
C116 C117 1.387(9) .
C116 N16 1.421(8) .
C117 C118 1.375(10) .
C117 H117 0.9300 .
C118 C120 1.511(11) .
C119 O17 1.198(10) .
C119 O18 1.272(9) .
C119 Zn4 2.537(9) 3_765
C120 O19 1.169(10) .
C120 O20 1.299(10) .
N1 N2 1.342(7) .
N2 Zn2 2.044(6) .
N3 Zn2 2.139(7) .
N4 N5 1.323(6) .
N5 Zn3 2.046(5) .
N6 Zn3 2.101(5) .
N7 N8 1.352(8) .
N8 Zn4 2.029(6) .
N10 N11 1.340(8) .
N11 Zn1 2.042(7) .
N12 Zn1 2.091(6) .
N13 N14 1.059(7) .
N15 N16 1.231(7) .
O9 Zn2 2.329(7) .
O10 Zn2 2.054(6) .
O12 Zn3 1.943(5) .
O14 Zn3 1.965(5) .
O16 Zn4 1.932(5) .
O18 Zn4 1.949(5) 3_765
O20 Zn1 1.960(5) 3_765
O22 Zn2 1.955(5) 11_666
O23 Zn1 1.942(6) 11_666

loop_
_geom_torsion_atom_site_label_1
_geom_torsion_atom_site_label_2
_geom_torsion_atom_site_label_3
_geom_torsion_atom_site_label_4
_geom_torsion
_geom_torsion_site_symmetry_4
C6 C1 C2 O1 -177.3(6) .
C33 C1 C2 O1 4.8(9) .
C6 C1 C2 C3 -1.1(9) .
C33 C1 C2 C3 -179.0(6) .
O1 C2 C3 C4 177.2(5) .
C1 C2 C3 C4 1.1(9) .
O1 C2 C3 C29 -5.6(8) .
C1 C2 C3 C29 178.3(5) .
C2 C3 C4 C5 -1.0(9) .
C29 C3 C4 C5 -178.2(5) .
C3 C4 C5 C6 1.0(9) .
C3 C4 C5 C32 178.0(6) .
C2 C1 C6 C5 1.2(10) .
C33 C1 C6 C5 179.0(6) .
C2 C1 C6 O8 175.8(5) .
C33 C1 C6 O8 -6.4(9) .
C4 C5 C6 C1 -1.1(10) .
C32 C5 C6 C1 -178.2(6) .
C4 C5 C6 O8 -175.6(6) .
C32 C5 C6 O8 7.3(9) .
C12 C7 C8 C9 -1.5(8) .
C34 C7 C8 C9 -179.8(5) .
C12 C7 C8 O3 -178.7(5) .
C34 C7 C8 O3 3.0(8) .
C7 C8 C9 C10 -0.3(8) .
O3 C8 C9 C10 176.9(5) .
C7 C8 C9 C30 177.6(5) .
O3 C8 C9 C30 -5.2(8) .
C8 C9 C10 C11 0.1(8) .
C30 C9 C10 C11 -177.8(5) .
C9 C10 C11 C12 1.9(8) .
C9 C10 C11 C29 177.3(5) .
C10 C11 C12 O2 -179.4(5) .
C29 C11 C12 O2 4.9(8) .
C10 C11 C12 C7 -3.8(8) .
C29 C11 C12 C7 -179.4(5) .
C8 C7 C12 O2 179.4(5) .
C34 C7 C12 O2 -2.2(8) .
C8 C7 C12 C11 3.6(8) .
C34 C7 C12 C11 -178.1(5) .
C18 C13 C14 O5 -177.2(6) .
C35 C13 C14 O5 3.1(10) .
C18 C13 C14 C15 2.6(10) .
C35 C13 C14 C15 -177.1(6) .
C13 C14 C15 C16 -1.7(10) .
O5 C14 C15 C16 178.1(6) .
C13 C14 C15 C31 176.2(7) .
O5 C14 C15 C31 -4.0(10) .
C14 C15 C16 C17 -1.4(10) .
C31 C15 C16 C17 -179.3(6) .
C15 C16 C17 C18 3.4(9) .
C15 C16 C17 C30 177.8(6) .
C14 C13 C18 O4 174.7(6) .
C35 C13 C18 O4 -5.6(9) .
C14 C13 C18 C17 -0.5(10) .
C35 C13 C18 C17 179.2(6) .
C16 C17 C18 O4 -177.4(5) .
C30 C17 C18 O4 8.1(9) .
C16 C17 C18 C13 -2.4(9) .
C30 C17 C18 C13 -176.8(6) .
C24 C19 C20 O7 -177.5(6) .
C36 C19 C20 O7 4.3(10) .
C24 C19 C20 C21 0.4(11) .
C36 C19 C20 C21 -177.8(6) .
O7 C20 C21 C22 177.8(6) .
C19 C20 C21 C22 0.0(10) .
O7 C20 C21 C32 -5.8(10) .
C19 C20 C21 C32 176.3(7) .
C20 C21 C22 C23 -1.7(10) .
C32 C21 C22 C23 -177.9(7) .
C21 C22 C23 C24 2.9(10) .
C21 C22 C23 C31 178.1(6) .
C22 C23 C24 O6 -178.6(6) .
C31 C23 C24 O6 6.3(10) .
C22 C23 C24 C19 -2.5(10) .
C31 C23 C24 C19 -177.6(7) .
C20 C19 C24 C23 0.9(11) .
C36 C19 C24 C23 179.2(6) .
C20 C19 C24 O6 177.1(6) .
C36 C19 C24 O6 -4.7(10) .
C2 C3 C29 C69 147.1(6) .
C4 C3 C29 C69 -35.7(8) .
C2 C3 C29 C11 -84.7(7) .
C4 C3 C29 C11 92.5(6) .
C10 C11 C29 C69 37.7(8) .
C12 C11 C29 C69 -146.9(5) .
C10 C11 C29 C3 -91.3(7) .
C12 C11 C29 C3 84.1(6) .
C10 C9 C30 C74 -37.4(8) .
C8 C9 C30 C74 144.8(6) .
C10 C9 C30 C17 93.0(7) .
C8 C9 C30 C17 -84.8(7) .
C16 C17 C30 C74 37.5(8) .
C18 C17 C30 C74 -148.3(6) .
C16 C17 C30 C9 -92.2(7) .
C18 C17 C30 C9 82.0(7) .
C22 C23 C31 C15 -92.6(8) .
C24 C23 C31 C15 82.3(9) .
C22 C23 C31 C79 35.8(10) .
C24 C23 C31 C79 -149.2(7) .
C16 C15 C31 C23 94.6(8) .
C14 C15 C31 C23 -83.1(9) .
C16 C15 C31 C79 -35.0(10) .
C14 C15 C31 C79 147.3(7) .
C20 C21 C32 C5 -85.9(7) .
C22 C21 C32 C5 90.1(8) .
C20 C21 C32 C84 150.1(6) .
C22 C21 C32 C84 -33.9(9) .
C6 C5 C32 C21 84.3(8) .
C4 C5 C32 C21 -92.6(8) .
C6 C5 C32 C84 -152.5(7) .
C4 C5 C32 C84 30.5(9) .
C6 C1 C33 N1 81.3(8) .
C2 C1 C33 N1 -100.9(8) .
C8 C7 C34 N4 -101.2(6) .
C12 C7 C34 N4 80.6(7) .
C14 C13 C35 N7 -93.7(8) .
C18 C13 C35 N7 86.7(8) .
C20 C19 C36 N10 -101.8(8) .
C24 C19 C36 N10 80.0(9) .
N1 C37 C38 C39 -3.2(12) .
C37 C38 C39 N2 3.3(11) .
C37 C38 C39 C40 -178.2(9) .
C38 C39 C40 N3 177.6(10) .
N2 C39 C40 N3 -4.0(11) .
C38 C39 C40 C41 -2.6(15) .
N2 C39 C40 C41 175.8(7) .
N3 C40 C41 C42 -1.8(14) .
C39 C40 C41 C42 178.4(8) .
C40 C41 C42 C43 2.4(16) .
C41 C42 C43 C44 -3(2) .
C42 C43 C44 N3 2.3(18) .
N4 C45 C46 C47 -2.3(7) .
C45 C46 C47 N5 2.5(7) .
C45 C46 C47 C48 -177.5(7) .
N5 C47 C48 N6 0.7(8) .
C46 C47 C48 N6 -179.3(7) .
N5 C47 C48 C49 -179.5(6) .
C46 C47 C48 C49 0.5(11) .
N6 C48 C49 C50 -1.1(10) .
C47 C48 C49 C50 179.2(6) .
C48 C49 C50 C51 -0.7(11) .
C49 C50 C51 C52 1.4(13) .
C50 C51 C52 N6 -0.3(13) .
N7 C53 C54 C55 -2(2) .
N7 C53' C54' C55 5(3) .
C53' C54' C55 N8 -18(3) .
C53' C54' C55 C56 -165.2(18) .
C53 C54 C55 N8 10(2) .
C53 C54 C55 C56 177.8(14) .
C60 N9 C56 C57 0.0 .
Zn4 N9 C56 C57 -172.2(5) .
C60 N9 C56 C55 -178.9(9) .
Zn4 N9 C56 C55 9.0(8) .
N8 C55 C56 C57 179.8(6) .
C54' C55 C56 C57 -36(3) .
C54 C55 C56 C57 12(2) .
N8 C55 C56 N9 -1.4(12) .
C54' C55 C56 N9 143(3) .
C54 C55 C56 N9 -169.5(15) .
N9 C56 C57 C58 0.0 .
C55 C56 C57 C58 178.7(10) .
C56 C57 C58 C59 0.0 .
C57 C58 C59 C60 0.0 .
C58 C59 C60 N9 0.0 .
C56 N9 C60 C59 0.0 .
Zn4 N9 C60 C59 171.4(6) .
N10 C61 C62 C63 11(2) .
N10 C61' C62' C63 9(2) .
C61' C62' C63 N11 -17(2) .
C61' C62' C63 C64 -172.6(11) .
C61 C62 C63 N11 2(2) .
C61 C62 C63 C64 168.7(13) .
N11 C63 C64 N12 -3.1(11) .
C62' C63 C64 N12 152.0(17) .
C62 C63 C64 N12 -170.1(14) .
N11 C63 C64 C65 174.2(8) .
C62' C63 C64 C65 -31(2) .
C62 C63 C64 C65 7.2(18) .
N12 C64 C65 C66 0.8(13) .
C63 C64 C65 C66 -176.3(8) .
C64 C65 C66 C67 0.0(16) .
C65 C66 C67 C68 -0.2(18) .
C66 C67 C68 N12 -0.3(15) .
C3 C29 C69 C70 -62.6(7) .
C11 C29 C69 C70 171.7(5) .
C29 C69 C70 C71 -173.0(6) .
C69 C70 C71 C72 175.2(7) .
C70 C71 C72 C73 179.0(8) .
C9 C30 C74 C75 -170.9(6) .
C17 C30 C74 C75 63.0(8) .
C30 C74 C75 C76 -178.3(6) .
C74 C75 C76 C77 176.5(8) .
C75 C76 C77 C78 -179.0(11) .
C23 C31 C79 C80 168.5(10) .
C15 C31 C79 C80 -65.1(12) .
C23 C31 C79 C80' 77.4(15) .
C15 C31 C79 C80' -156.2(14) .
C31 C79 C80 C81 -170(2) .
C79 C80 C81 C82 -52(6) .
C80 C81 C82 C83 -160(4) .
C31 C79 C80' C81' 107(5) .
C79 C80' C81' C82' 55(16) .
C80' C81' C82' C83' 49(17) .
C21 C32 C84 C85 -67.0(14) .
C5 C32 C84 C85 172.3(13) .
C21 C32 C84 C85' -171.7(8) .
C5 C32 C84 C85' 67.6(9) .
C32 C84 C85 C86 174(6) .
C84 C85 C86 C88 -90(12) .
C85 C86 C88 C87 168(11) .
C32 C84 C85' C86' -178.1(14) .
C84 C85' C86' C87' 172.3(18) .
C85' C86' C87' C88' 77(3) .
C94 C89 C90 C91 2.4(14) .
N13 C89 C90 C91 178.0(6) .
C89 C90 C91 C92 -0.2(10) .
C89 C90 C91 C95 -178.2(7) .
C90 C91 C92 C93 -0.7(12) .
C95 C91 C92 C93 177.4(8) .
C91 C92 C93 C94 -0.5(15) .
C91 C92 C93 C96 -179.1(9) .
C92 C93 C94 C89 3(2) .
C96 C93 C94 C89 -178.3(12) .
C90 C89 C94 C93 -4(2) .
N13 C89 C94 C93 -179.0(10) .
C90 C91 C95 O11 172.9(8) .
C92 C91 C95 O11 -5.0(12) .
C90 C91 C95 O12 -9.9(12) .
C92 C91 C95 O12 172.2(7) .
C94 C93 C96 O10 -178.0(11) .
C92 C93 C96 O10 0.7(16) .
C94 C93 C96 O9 3.3(16) .
C92 C93 C96 O9 -178.1(9) .
C102 C97 C98 C99 0.3(13) .
C102 C97 C98 C103 177.6(8) .
C97 C98 C99 C100 -5.5(14) .
C103 C98 C99 C100 177.1(9) .
C98 C99 C100 C101 7.3(16) .
C98 C99 C100 N14 -179.8(7) .
C99 C100 C101 C102 -4.0(15) .
N14 C100 C101 C102 -175.8(7) .
C98 C97 C102 C101 2.9(11) .
C98 C97 C102 C104 -176.4(7) .
C100 C101 C102 C97 -1.2(11) .
C100 C101 C102 C104 178.0(8) .
C99 C98 C103 O22 1.4(14) .
C97 C98 C103 O22 -175.9(8) .
C99 C98 C103 O21 -173.8(9) .
C97 C98 C103 O21 8.8(14) .
C97 C102 C104 O23 1.2(11) .
C101 C102 C104 O23 -177.9(8) .
C97 C102 C104 O24 178.9(7) .
C101 C102 C104 O24 -0.2(12) .
C97 C102 C104 Zn1 24(3) 11_666
C101 C102 C104 Zn1 -156(2) 11_666
C110 C105 C106 C107 -0.4(12) .
N15 C105 C106 C107 177.3(7) .
C105 C106 C107 C108 0.3(11) .
C105 C106 C107 C111 -177.0(7) .
C106 C107 C108 C109 -0.5(11) .
C111 C107 C108 C109 176.7(7) .
C107 C108 C109 C110 0.7(11) .
C107 C108 C109 C112 175.9(7) .
C106 C105 C110 C109 0.6(12) .
N15 C105 C110 C109 -177.4(7) .
C108 C109 C110 C105 -0.7(11) .
C112 C109 C110 C105 -175.8(8) .
C108 C107 C111 O16 176.2(7) .
C106 C107 C111 O16 -6.5(11) .
C108 C107 C111 O15 -1.5(11) .
C106 C107 C111 O15 175.8(7) .
C108 C109 C112 O14 5.1(14) .
C110 C109 C112 O14 -179.8(9) .
C108 C109 C112 O13 -177.6(9) .
C110 C109 C112 O13 -2.5(14) .
C118 C113 C114 C115 1.1(14) .
C118 C113 C114 C119 -179.8(8) .
C113 C114 C115 C116 -3.4(14) .
C119 C114 C115 C116 177.5(8) .
C114 C115 C116 C117 4.0(14) .
C114 C115 C116 N16 -176.9(8) .
C115 C116 C117 C118 -2.3(13) .
N16 C116 C117 C118 178.7(8) .
C114 C113 C118 C117 0.6(14) .
C114 C113 C118 C120 177.8(8) .
C116 C117 C118 C113 -0.1(13) .
C116 C117 C118 C120 -177.1(8) .
C113 C114 C119 O17 -176.7(10) .
C115 C114 C119 O17 2.4(15) .
C113 C114 C119 O18 2.8(14) .
C115 C114 C119 O18 -178.1(9) .
C113 C114 C119 Zn4 3(3) 3_765
C113 C118 C120 O19 -0.8(15) .
C117 C118 C120 O19 176.3(10) .
C113 C118 C120 O20 177.1(8) .
C117 C118 C120 O20 -5.9(13) .
C38 C37 N1 N2 1.9(12) .
C38 C37 N1 C33 -174.1(10) .
C1 C33 N1 N2 -177.3(7) .
C1 C33 N1 C37 -1.6(14) .
C37 N1 N2 C39 0.1(10) .
C33 N1 N2 C39 176.9(7) .
C37 N1 N2 Zn2 -179.4(6) .
C33 N1 N2 Zn2 -2.7(12) .
C38 C39 N2 N1 -2.2(9) .
C40 C39 N2 N1 178.9(7) .
C38 C39 N2 Zn2 177.5(6) .
C40 C39 N2 Zn2 -1.4(8) .
C39 C40 N3 C44 -178.7(7) .
C41 C40 N3 C44 1.5(13) .
C39 C40 N3 Zn2 7.2(10) .
C41 C40 N3 Zn2 -172.6(7) .
C43 C44 N3 C40 -1.5(13) .
C43 C44 N3 Zn2 172.3(7) .
C46 C45 N4 N5 1.3(7) .
C46 C45 N4 C34 177.6(6) .
C7 C34 N4 N5 177.5(5) .
C7 C34 N4 C45 1.6(9) .
C45 N4 N5 C47 0.2(7) .
C34 N4 N5 C47 -176.4(5) .
C45 N4 N5 Zn3 -176.5(4) .
C34 N4 N5 Zn3 6.9(8) .
C46 C47 N5 N4 -1.6(6) .
C48 C47 N5 N4 178.3(5) .
C46 C47 N5 Zn3 175.9(4) .
C48 C47 N5 Zn3 -4.1(6) .
C49 C48 N6 C52 2.1(10) .
C47 C48 N6 C52 -178.2(6) .
C49 C48 N6 Zn3 -176.9(5) .
C47 C48 N6 Zn3 2.9(7) .
C51 C52 N6 C48 -1.4(11) .
C51 C52 N6 Zn3 177.4(6) .
C54' C53' N7 N8 11(3) .
C54' C53' N7 C35 170.1(17) .
C54 C53 N7 N8 -6(2) .
C54 C53 N7 C35 -170.1(14) .
C13 C35 N7 N8 177.8(7) .
C13 C35 N7 C53' 20.0(19) .
C13 C35 N7 C53 -19.2(16) .
C53' N7 N8 C55 -23.0(17) .
C53 N7 N8 C55 10.7(12) .
C35 N7 N8 C55 177.7(7) .
C53' N7 N8 Zn4 162.3(15) .
C53 N7 N8 Zn4 -164.0(10) .
C35 N7 N8 Zn4 2.9(12) .
C54' C55 N8 N7 24(2) .
C54 C55 N8 N7 -13.5(16) .
C56 C55 N8 N7 176.8(8) .
C54' C55 N8 Zn4 -159.9(19) .
C54 C55 N8 Zn4 162.6(13) .
C56 C55 N8 Zn4 -7.0(12) .
C62' C61' N10 N11 0.6(19) .
C62' C61' N10 C36 170.9(13) .
C62 C61 N10 N11 -21(2) .
C62 C61 N10 C36 -173.7(11) .
C19 C36 N10 N11 -177.2(8) .
C19 C36 N10 C61' 13.0(16) .
C19 C36 N10 C61 -26.2(19) .
C62' C63 N11 N10 17.4(16) .
C62 C63 N11 N10 -14.7(14) .
C64 C63 N11 N10 176.6(7) .
C62' C63 N11 Zn1 -160.9(13) .
C62 C63 N11 Zn1 167.0(11) .
C64 C63 N11 Zn1 -1.7(9) .
C61' N10 N11 C63 -10.9(12) .
C61 N10 N11 C63 22.0(15) .
C36 N10 N11 C63 177.3(7) .
C61' N10 N11 Zn1 166.8(9) .
C61 N10 N11 Zn1 -160.3(12) .
C36 N10 N11 Zn1 -5.0(12) .
C65 C64 N12 C68 -1.3(12) .
C63 C64 N12 C68 175.9(7) .
C65 C64 N12 Zn1 -171.0(6) .
C63 C64 N12 Zn1 6.3(9) .
C67 C68 N12 C64 1.1(12) .
C67 C68 N12 Zn1 169.8(7) .
C94 C89 N13 N14 -179.1(12) .
C90 C89 N13 N14 5.5(10) .
C89 N13 N14 C100 -178.0(6) .
C99 C100 N14 N13 -177.3(10) .
C101 C100 N14 N13 -4.7(13) .
C106 C105 N15 N16 7.1(12) .
C110 C105 N15 N16 -175.0(7) .
C105 N15 N16 C116 -176.3(7) .
C115 C116 N16 N15 -172.9(8) .
C117 C116 N16 N15 6.1(13) .
C3 C2 O1 C25 84.6(7) .
C1 C2 O1 C25 -99.3(6) .
O2 C25 O1 C2 -95.2(6) .
C11 C12 O2 C25 -80.5(7) .
C7 C12 O2 C25 103.6(6) .
O1 C25 O2 C12 92.4(6) .
C7 C8 O3 C26 -98.9(6) .
C9 C8 O3 C26 83.8(7) .
O4 C26 O3 C8 -93.8(6) .
C13 C18 O4 C26 101.4(7) .
C17 C18 O4 C26 -83.3(7) .
O3 C26 O4 C18 91.8(7) .
O6 C27 O5 C14 -94.0(9) .
C13 C14 O5 C27 -101.3(9) .
C15 C14 O5 C27 78.9(9) .
C23 C24 O6 C27 -79.8(9) .
C19 C24 O6 C27 103.9(9) .
O5 C27 O6 C24 92.4(10) .
C19 C20 O7 C28 -99.0(8) .
C21 C20 O7 C28 83.0(8) .
O8 C28 O7 C20 -93.0(8) .
C1 C6 O8 C28 102.5(8) .
C5 C6 O8 C28 -82.7(8) .
O7 C28 O8 C6 91.9(8) .
O10 C96 O9 Zn2 1.9(10) .
C93 C96 O9 Zn2 -179.4(10) .
O9 C96 O10 Zn2 -2.2(12) .
C93 C96 O10 Zn2 179.1(8) .
O11 C95 O12 Zn3 -4.7(10) .
C91 C95 O12 Zn3 178.1(5) .
O13 C112 O14 Zn3 3.3(13) .
C109 C112 O14 Zn3 -179.5(7) .
O15 C111 O16 Zn4 -2.1(11) .
C107 C111 O16 Zn4 -179.7(5) .
O17 C119 O18 Zn4 -0.5(12) 3_765
C114 C119 O18 Zn4 -179.9(7) 3_765
O19 C120 O20 Zn1 -4.2(12) 3_765
C118 C120 O20 Zn1 177.8(6) 3_765
O21 C103 O22 Zn2 -1.0(12) 11_666
C98 C103 O22 Zn2 -176.1(7) 11_666
O24 C104 O23 Zn1 -3.8(10) 11_666
C102 C104 O23 Zn1 173.6(6) 11_666
